data_1557528
loop_
_publ_author_name
'Tian, Xuerui'
'Zhang, Yaqi'
'Ma, Yuanyuan'
'Zhao, Qing'
'Han, Zhangang'

_publ_section_title
;
 Hourglass-type polyoxometalate-based crystalline materials as efficient
 cooperating photocatalysts for the reduction of Cr(vi) and oxidation of
 dyes
;
_journal_issue 8
_journal_name_full 'Catalysis Science &amp; Technology'
_journal_page_first 2593
_journal_page_last 2601
_journal_paper_doi 10.1039/D0CY00208A
_journal_volume 10
_journal_year 2020
_chemical_formula_moiety '0.5(Cd2 H12 Mo24 O124 P16 Zn4), 3(C13 H16 N2)'
_chemical_formula_sum 'C39 H72 Cd Mo12 N6 O68 P8 Zn2'
_chemical_formula_weight 3355.20
_space_group_crystal_system triclinic
_space_group_IT_number 2
_space_group_name_Hall '-P 1'
_space_group_name_H-M_alt 'P -1'
_atom_sites_solution_hydrogens geom
_audit_creation_date 2019-07-25
_audit_creation_method
;
Olex2 1.2
(compiled 2018.05.29 svn.r3508 for OlexSys, GUI svn.r5506)
;
_audit_update_record
;
2019-07-31 deposited with the CCDC.	2020-03-06 downloaded from the CCDC.
;
_cell_angle_alpha 113.698(4)
_cell_angle_beta 101.194(4)
_cell_angle_gamma 90.634(4)
_cell_formula_units_Z 4
_cell_length_a 13.126(4)
_cell_length_b 25.198(7)
_cell_length_c 30.034(8)
_cell_measurement_reflns_used 9867
_cell_measurement_temperature 296(2)
_cell_measurement_theta_max 28.06
_cell_measurement_theta_min 2.29
_cell_volume 8879(4)
_computing_cell_refinement 'Bruker SMART'
_computing_data_collection 'Bruker SMART'
_computing_data_reduction 'Bruker SAINT'
_computing_molecular_graphics 'Olex2 (Dolomanov et al., 2009)'
_computing_publication_material 'Olex2 (Dolomanov et al., 2009)'
_computing_structure_refinement 'ShelXL (Sheldrick, 2015)'
_computing_structure_solution 'Bruker SHELXTL'
_diffrn_ambient_temperature 296.15
_diffrn_measured_fraction_theta_full 0.937
_diffrn_measured_fraction_theta_max 0.937
_diffrn_measurement_device_type 'CCD area detector'
_diffrn_measurement_method 'phi and omega scans'
_diffrn_radiation_type MoK\a
_diffrn_radiation_wavelength 0.71073
_diffrn_reflns_av_R_equivalents 0.0261
_diffrn_reflns_av_unetI/netI 0.0512
_diffrn_reflns_Laue_measured_fraction_full 0.937
_diffrn_reflns_Laue_measured_fraction_max 0.937
_diffrn_reflns_limit_h_max 15
_diffrn_reflns_limit_h_min -15
_diffrn_reflns_limit_k_max 28
_diffrn_reflns_limit_k_min -29
_diffrn_reflns_limit_l_max 25
_diffrn_reflns_limit_l_min -35
_diffrn_reflns_number 39508
_diffrn_reflns_point_group_measured_fraction_full 0.937
_diffrn_reflns_point_group_measured_fraction_max 0.937
_diffrn_reflns_theta_full 24.999
_diffrn_reflns_theta_max 24.999
_diffrn_reflns_theta_min 2.074
_exptl_absorpt_coefficient_mu 2.658
_exptl_absorpt_correction_T_max 0.671
_exptl_absorpt_correction_T_min 0.610
_exptl_absorpt_correction_type multi-scan
_exptl_absorpt_process_details sadabs
_exptl_crystal_colour red
_exptl_crystal_colour_primary red
_exptl_crystal_density_diffrn 2.510
_exptl_crystal_description block
_exptl_crystal_F_000 6496
_exptl_crystal_size_max 0.2
_exptl_crystal_size_mid 0.19
_exptl_crystal_size_min 0.18
_refine_diff_density_max 7.318
_refine_diff_density_min -1.423
_refine_diff_density_rms 0.243
_refine_ls_extinction_method none
_refine_ls_goodness_of_fit_ref 1.044
_refine_ls_hydrogen_treatment constr
_refine_ls_matrix_type full
_refine_ls_number_parameters 2335
_refine_ls_number_reflns 29286
_refine_ls_number_restraints 1417
_refine_ls_restrained_S_all 1.025
_refine_ls_R_factor_all 0.0798
_refine_ls_R_factor_gt 0.0601
_refine_ls_shift/su_max 0.020
_refine_ls_shift/su_mean 0.000
_refine_ls_structure_factor_coef Fsqd
_refine_ls_weighting_details 'w=1/[\s^2^(Fo^2^)+(0.0720P)^2^+195.8229P] where P=(Fo^2^+2Fc^2^)/3'
_refine_ls_weighting_scheme calc
_refine_ls_wR_factor_gt 0.1644
_refine_ls_wR_factor_ref 0.1838
_reflns_Friedel_coverage 0.000
_reflns_number_gt 22136
_reflns_number_total 29286
_reflns_threshold_expression 'I > 2\s(I)'
_cod_data_source_file d0cy00208a3.cif
_cod_data_source_block txr85_0m
_cod_depositor_comments
;Adding full bibliography for 1557528--1557530.cif.

 Adding full bibliography for 1557528--1557530.cif.
;
_cod_database_code 1557528
_shelx_shelxl_version_number 2018/1
_shelx_space_group_comment
;
The symmetry employed for this shelxl refinement is uniquely defined
by the following loop, which should always be used as a source of
symmetry information in preference to the above space-group names.
They are only intended as comments.
;
_shelx_estimated_absorpt_t_max 0.646
_shelx_estimated_absorpt_t_min 0.618
_olex2_refinement_description
;
1. Fixed Uiso
 At 1.2 times of:
  All C(H) groups, All C(H,H) groups, All N(H) groups
 At 1.5 times of:
  All O(H) groups
2. Restrained distances
 C74-C73
 1.55 with sigma of 0.02
3. Uiso/Uaniso restraints and constraints
C1 \\sim C2 \\sim C3 \\sim C4 \\sim C5 \\sim C6 \\sim C7 \\sim C8 \\sim C9
\\sim C10 \\sim C11 \\sim C12 \\sim C13 \\sim C14 \\sim C15 \\sim C16 \\sim C17
\\sim C18 \\sim C19 \\sim C20 \\sim C21 \\sim C22 \\sim C23 \\sim C24 \\sim C25
\\sim C26 \\sim C27 \\sim C28 \\sim C29 \\sim C30 \\sim C31 \\sim C32 \\sim C33
\\sim C34 \\sim C35 \\sim C36 \\sim C37 \\sim C38 \\sim C39 \\sim C40 \\sim C41
\\sim C42 \\sim C43 \\sim C44 \\sim C45 \\sim C46 \\sim C47 \\sim C48 \\sim C49
\\sim C50 \\sim C51 \\sim C52 \\sim C53 \\sim C54 \\sim C55 \\sim C56 \\sim C57
\\sim C58 \\sim C59 \\sim C60 \\sim C61 \\sim C62 \\sim C63 \\sim C64 \\sim C65
\\sim C66 \\sim C67 \\sim C68 \\sim C69 \\sim C70 \\sim C71 \\sim C72 \\sim C73
\\sim C74 \\sim C75 \\sim C76 \\sim C77 \\sim C78: within 3.8A with sigma of
0.04 and sigma for terminal atoms of 0.02
Uanis(C1) \\sim Ueq, Uanis(C23) \\sim Ueq, Uanis(C31) \\sim Ueq, Uanis(C72)
\\sim Ueq, Uanis(N8) \\sim Ueq: with sigma of 0.01 and sigma for terminal atoms
of 0.02
Uanis(N12) \\sim Ueq: with sigma of 0.01 and sigma for terminal atoms of 0.02
4.a Secondary CH2 refined with riding coordinates:
 C6(H6A,H6B), C7(H7A,H7B), C8(H8A,H8B), C19(H19A,H19B), C20(H20A,H20B),
 C21(H21A,H21B), C32(H32A,H32B), C33(H33A,H33B), C34(H34A,H34B), C45(H45A,H45B),
  C46(H46A,H46B), C47(H47A,H47B), C58(H58A,H58B), C59(H59A,H59B), C60(H60A,
 H60B), C71(H71A,H71B), C72(H72A,H72B), C73(H73A,H73B)
4.b Aromatic/amide H refined with riding coordinates:
 C1(H1), C2(H2), C4(H4), C5(H5), C9(H9), C10(H10), C12(H12), C13(H13A),
 C14(H14), C15(H15), C17(H17), C18(H18), C22(H22), C23(H23), C25(H25), C26(H26),
  C27(H27), C28(H28), C30(H30A), C31(H31), C35(H35A), C36(H36), C38(H38),
 C39(H39A), C40(H40), C41(H41), C43(H43), C44(H44), C48(H48), C49(H49),
 C51(H51), C52(H52), C53(H53), C54(H54), C56(H56), C57(H57), C61(H61), C62(H62),
  C64(H64), C65(H65), C66(H66), C67(H67A), C69(H69), C70(H70), C75(H75),
 C76(H76), N12(H12A), C77(H77), C78(H78), N1(H1A), N2(H2A), N3(H3), N4(H4A),
 N5(H5A), N6(H6), N7(H7), N8(H8), N9(H9A), N10(H10A), N11(H11)
4.c Fitted hexagon refined as free rotating group:
 C74(C75,C76,N12,C77,C78)
4.d Tetrahedral OH refined with riding coordinates:
 O13(H13), O20(H20), O30(H30), O32(H32), O35(H35), O39(H39), O67(H67),
 O82(H82), O85(H85), O98(H98), O115(H115), O121(H121)
;
_olex2_submission_special_instructions 'No special instructions were received'

loop_
_space_group_symop_operation_xyz
'x, y, z'
'-x, -y, -z'

loop_
_atom_site_label
_atom_site_type_symbol
_atom_site_fract_x
_atom_site_fract_y
_atom_site_fract_z
_atom_site_U_iso_or_equiv
_atom_site_adp_type
_atom_site_occupancy
_atom_site_site_symmetry_order
_atom_site_calc_flag
_atom_site_refinement_flags_posn
_atom_site_refinement_flags_adp
_atom_site_refinement_flags_occupancy
_atom_site_disorder_assembly
_atom_site_disorder_group
Mo1 Mo 1.21403(7) 0.39069(4) 0.48380(3) 0.0204(2) Uani 1 1 d . . . . .
Mo2 Mo 1.08423(7) 0.36413(4) 0.39833(3) 0.0204(2) Uani 1 1 d . . . . .
Mo3 Mo 0.81020(7) 0.37072(4) 0.39450(3) 0.0201(2) Uani 1 1 d . . . . .
Mo4 Mo 0.74233(7) 0.40428(4) 0.47664(3) 0.0206(2) Uani 1 1 d . . . . .
Mo5 Mo 0.92341(7) 0.44258(4) 0.59336(3) 0.01769(19) Uani 1 1 d . . . . .
Mo6 Mo 1.12306(7) 0.43735(4) 0.59622(3) 0.0179(2) Uani 1 1 d . . . . .
Mo7 Mo 0.75491(7) 0.09629(4) 0.51931(3) 0.0204(2) Uani 1 1 d . . . . .
Mo8 Mo 0.69457(7) 0.13038(4) 0.60343(3) 0.0192(2) Uani 1 1 d . . . . .
Mo9 Mo 0.56737(7) 0.05596(4) 0.40437(3) 0.0182(2) Uani 1 1 d . . . . .
Mo10 Mo 0.36861(7) 0.06099(4) 0.40509(3) 0.01746(19) Uani 1 1 d . . . . .
Mo11 Mo 0.28436(7) 0.10855(4) 0.51958(3) 0.0189(2) Uani 1 1 d . . . . .
Mo12 Mo 0.42095(7) 0.13704(4) 0.60335(3) 0.0184(2) Uani 1 1 d . . . . .
Mo13 Mo 0.58444(7) 0.37341(4) 0.88993(3) 0.0196(2) Uani 1 1 d . . . . .
Mo14 Mo 0.73117(7) 0.40479(4) 0.97062(3) 0.0200(2) Uani 1 1 d . . . . .
Mo15 Mo 0.66818(7) 0.44113(4) 1.08837(3) 0.0191(2) Uani 1 1 d . . . . .
Mo16 Mo 0.47194(7) 0.43450(4) 1.09459(3) 0.0191(2) Uani 1 1 d . . . . .
Mo17 Mo 0.27095(7) 0.38846(4) 0.98410(3) 0.0192(2) Uani 1 1 d . . . . .
Mo18 Mo 0.31573(7) 0.36426(4) 0.89729(3) 0.0188(2) Uani 1 1 d . . . . .
Mo19 Mo 0.05673(7) 0.05489(4) 0.90188(3) 0.0180(2) Uani 1 1 d . . . . .
Mo20 Mo -0.14185(7) 0.05337(4) 0.90188(3) 0.0184(2) Uani 1 1 d . . . . .
Mo21 Mo -0.22420(7) 0.10204(4) 1.01722(3) 0.0198(2) Uani 1 1 d . . . . .
Mo22 Mo -0.08787(7) 0.13381(4) 1.10143(3) 0.0191(2) Uani 1 1 d . . . . .
Mo23 Mo 0.18415(7) 0.13738(4) 1.10077(3) 0.0184(2) Uani 1 1 d . . . . .
Mo24 Mo 0.24456(7) 0.10196(4) 1.01639(3) 0.0183(2) Uani 1 1 d . . . . .
P1 P 0.9711(2) 0.33721(11) 0.48382(10) 0.0169(5) Uani 1 1 d . . . . .
P2 P 1.2828(2) 0.33159(12) 0.56660(11) 0.0219(6) Uani 1 1 d . . . . .
P3 P 0.9059(2) 0.25075(12) 0.32682(10) 0.0244(6) Uani 1 1 d . . . . .
P4 P 0.7821(2) 0.14842(12) 0.43516(11) 0.0246(6) Uani 1 1 d . . . . .
P5 P 0.5241(2) 0.16218(11) 0.51530(10) 0.0165(5) Uani 1 1 d . . . . .
P6 P 0.7058(2) 0.35129(12) 0.55931(11) 0.0232(6) Uani 1 1 d . . . . .
P7 P 0.6001(2) 0.25076(12) 0.67158(10) 0.0225(6) Uani 1 1 d . . . . .
P8 P 0.2095(2) 0.16685(12) 0.43679(11) 0.0225(6) Uani 1 1 d . . . . .
P9 P 0.5113(2) 0.33667(11) 0.97919(10) 0.0172(5) Uani 1 1 d . . . . .
P10 P 0.8496(2) 0.34908(12) 1.04967(11) 0.0234(6) Uani 1 1 d . . . . .
P11 P 0.4195(2) 0.25232(12) 0.82267(10) 0.0226(6) Uani 1 1 d . . . . .
P12 P 0.2817(2) 0.32875(12) 1.06696(11) 0.0231(6) Uani 1 1 d . . . . .
P13 P 0.0090(2) 0.16079(11) 1.01115(10) 0.0168(5) Uani 1 1 d . . . . .
P14 P 0.2561(2) 0.15538(13) 0.93039(11) 0.0237(6) Uani 1 1 d . . . . .
P15 P 0.0765(2) 0.25379(12) 1.16823(10) 0.0231(6) Uani 1 1 d . . . . .
P16 P 0.6873(2) 0.15118(13) 0.92884(11) 0.0252(6) Uani 1 1 d . . . . .
Cd1 Cd 1.000000 0.500000 0.500000 0.0186(2) Uani 1 2 d S T P . .
Cd2 Cd 0.500000 0.000000 0.500000 0.0189(2) Uani 1 2 d S T P . .
Cd3 Cd 0.500000 0.500000 1.000000 0.0188(2) Uani 1 2 d S T P . .
Cd4 Cd 0.000000 0.000000 1.000000 0.0187(2) Uani 1 2 d S T P . .
Zn1 Zn 0.97117(9) 0.20530(5) 0.41439(4) 0.0192(3) Uani 1 1 d . . . . .
Zn2 Zn 0.52201(9) 0.29455(5) 0.58453(5) 0.0203(3) Uani 1 1 d . . . . .
Zn3 Zn 0.46837(9) 0.20300(5) 0.90875(5) 0.0201(3) Uani 1 1 d . . . . .
Zn4 Zn 0.05513(10) 0.29431(5) 1.07805(5) 0.0225(3) Uani 1 1 d . . . . .
O1 O 1.3236(6) 0.4160(3) 0.4741(3) 0.0328(19) Uani 1 1 d . . . . .
O2 O 1.1087(6) 0.4352(3) 0.4610(3) 0.0209(15) Uani 1 1 d . . . . .
O3 O 1.1646(6) 0.3161(3) 0.4273(3) 0.0259(17) Uani 1 1 d . . . . .
O4 O 0.9453(6) 0.3977(3) 0.3757(3) 0.0218(16) Uani 1 1 d . . . . .
O5 O 1.0130(6) 0.2869(3) 0.3396(3) 0.0252(17) Uani 1 1 d . . . . .
O6 O 1.1613(7) 0.3805(4) 0.3661(3) 0.035(2) Uani 1 1 d . . . . .
O7 O 1.2885(7) 0.3397(4) 0.5186(3) 0.0331(19) Uani 1 1 d . . . . .
O8 O 1.2235(5) 0.4564(3) 0.5565(3) 0.0239(16) Uani 1 1 d . . . . .
O9 O 1.3894(6) 0.3241(4) 0.5921(3) 0.035(2) Uani 1 1 d . . . . .
O10 O 1.2328(6) 0.3807(3) 0.6019(3) 0.0234(16) Uani 1 1 d . . . . .
O11 O 1.1721(6) 0.4894(3) 0.6535(3) 0.0267(17) Uani 1 1 d . . . . .
O12 O 1.0192(5) 0.4788(3) 0.5681(3) 0.0197(15) Uani 1 1 d . . . . .
O13 O 1.2071(6) 0.2749(3) 0.5519(3) 0.034(2) Uani 1 1 d . . . . .
H13 H 1.230067 0.246504 0.532907 0.052 Uiso 1 1 calc R . . . .
O14 O 1.0815(5) 0.3671(3) 0.5146(3) 0.0194(15) Uani 1 1 d . . . . .
O15 O 0.8478(6) 0.4421(3) 0.4569(3) 0.0220(16) Uani 1 1 d . . . . .
O16 O 0.9558(5) 0.3410(3) 0.4327(3) 0.0194(15) Uani 1 1 d . . . . .
O17 O 0.7181(6) 0.3922(4) 0.3595(3) 0.0333(19) Uani 1 1 d . . . . .
O18 O 0.9109(7) 0.2075(3) 0.3506(3) 0.0333(19) Uani 1 1 d . . . . .
O19 O 0.8184(6) 0.2906(3) 0.3372(3) 0.0282(18) Uani 1 1 d . . . . .
O20 O 0.8829(7) 0.2137(3) 0.2682(3) 0.039(2) Uani 1 1 d . . . . .
H20 H 0.879516 0.235742 0.254091 0.058 Uiso 1 1 calc R . . . .
O21 O 0.7363(6) 0.3285(3) 0.4220(3) 0.0273(17) Uani 1 1 d . . . . .
O22 O 0.6336(6) 0.4353(4) 0.4630(3) 0.036(2) Uani 1 1 d . . . . .
O23 O 0.9578(6) 0.2730(3) 0.4762(3) 0.0250(17) Uani 1 1 d . . . . .
O24 O 0.8901(5) 0.3726(3) 0.5121(3) 0.0205(15) Uani 1 1 d . . . . .
O25 O 0.8006(6) 0.4697(3) 0.5504(3) 0.0225(16) Uani 1 1 d . . . . .
O26 O 1.0181(6) 0.3888(3) 0.6049(3) 0.0242(16) Uani 1 1 d . . . . .
O27 O 0.9259(6) 0.4970(3) 0.6502(3) 0.0275(17) Uani 1 1 d . . . . .
O28 O 0.8010(6) 0.3919(3) 0.5967(3) 0.0260(17) Uani 1 1 d . . . . .
O29 O 0.6771(6) 0.3625(4) 0.5122(3) 0.0327(19) Uani 1 1 d . . . . .
O30 O 0.7425(7) 0.2878(4) 0.5450(3) 0.039(2) Uani 1 1 d . . . . .
H30 H 0.792780 0.285130 0.531933 0.058 Uiso 1 1 calc R . . . .
O31 O 0.6138(6) 0.3554(3) 0.5831(3) 0.0310(19) Uani 1 1 d . . . . .
O32 O 0.7449(7) 0.2113(4) 0.4492(3) 0.040(2) Uani 1 1 d . . . . .
H32 H 0.793411 0.235676 0.467910 0.059 Uiso 1 1 calc R . . . .
O33 O 0.8716(6) 0.1429(3) 0.4091(3) 0.0332(19) Uani 1 1 d . . . . .
O34 O 0.6857(6) 0.1073(3) 0.3993(3) 0.0274(18) Uani 1 1 d . . . . .
O35 O 0.2867(6) 0.2229(3) 0.4512(3) 0.035(2) Uani 1 1 d . . . . .
H35 H 0.264649 0.251594 0.470376 0.053 Uiso 1 1 calc R . . . .
O36 O 0.8156(6) 0.1389(4) 0.4825(3) 0.0317(19) Uani 1 1 d . . . . .
O37 O 0.5339(6) 0.2262(3) 0.5222(3) 0.0229(16) Uani 1 1 d . . . . .
O38 O 0.5952(6) 0.2937(3) 0.6475(3) 0.0292(18) Uani 1 1 d . . . . .
O39 O 0.6203(7) 0.2868(3) 0.7300(3) 0.035(2) Uani 1 1 d . . . . .
H39 H 0.675734 0.307531 0.739715 0.053 Uiso 1 1 calc R . . . .
O40 O 0.6867(6) 0.2111(3) 0.6603(3) 0.0259(17) Uani 1 1 d . . . . .
O41 O 0.4928(6) 0.2159(3) 0.6604(3) 0.0249(17) Uani 1 1 d . . . . .
O42 O 0.7897(6) 0.1099(4) 0.6374(3) 0.0332(19) Uani 1 1 d . . . . .
O43 O 0.7636(6) 0.1724(3) 0.5737(3) 0.0261(17) Uani 1 1 d . . . . .
O44 O 0.5444(5) 0.1590(3) 0.5668(3) 0.0188(15) Uani 1 1 d . . . . .
O45 O 0.3373(6) 0.1841(3) 0.5747(3) 0.0247(17) Uani 1 1 d . . . . .
O46 O 0.5620(6) 0.1042(3) 0.6244(3) 0.0205(15) Uani 1 1 d . . . . .
O47 O 0.3488(6) 0.1213(4) 0.6381(3) 0.0314(19) Uani 1 1 d . . . . .
O48 O 0.3932(5) 0.0652(3) 0.5411(3) 0.0185(15) Uani 1 1 d . . . . .
O49 O 0.1773(6) 0.0841(3) 0.5323(3) 0.0310(18) Uani 1 1 d . . . . .
O50 O 0.8655(6) 0.0647(4) 0.5302(3) 0.035(2) Uani 1 1 d . . . . .
O51 O 0.6036(5) 0.1273(3) 0.4857(3) 0.0195(15) Uani 1 1 d . . . . .
O52 O 0.4126(5) 0.1314(3) 0.4861(3) 0.0200(15) Uani 1 1 d . . . . .
O53 O 0.2054(6) 0.1580(3) 0.4844(3) 0.0305(18) Uani 1 1 d . . . . .
O54 O 0.6929(5) 0.0304(3) 0.4462(3) 0.0210(16) Uani 1 1 d . . . . .
O55 O 0.4758(5) 0.0205(3) 0.4320(3) 0.0210(16) Uani 1 1 d . . . . .
O56 O 0.2718(5) 0.0423(3) 0.4468(3) 0.0226(16) Uani 1 1 d . . . . .
O57 O 0.3161(6) 0.0081(3) 0.3482(3) 0.0289(18) Uani 1 1 d . . . . .
O58 O 0.5622(6) 0.0013(3) 0.3476(3) 0.0294(18) Uani 1 1 d . . . . .
O59 O 0.1025(6) 0.1748(4) 0.4118(3) 0.035(2) Uani 1 1 d . . . . .
O60 O 0.4695(6) 0.1096(3) 0.3941(3) 0.0227(16) Uani 1 1 d . . . . .
O61 O 0.2586(6) 0.1175(3) 0.4007(3) 0.0228(16) Uani 1 1 d . . . . .
O62 O 0.6532(6) 0.0588(3) 0.5410(3) 0.0212(16) Uani 1 1 d . . . . .
O63 O 0.6408(6) 0.3974(4) 0.8540(3) 0.0313(19) Uani 1 1 d . . . . .
O64 O 0.4325(6) 0.3997(3) 0.8741(3) 0.0227(16) Uani 1 1 d . . . . .
O65 O 0.5187(6) 0.2929(3) 0.8327(3) 0.0253(17) Uani 1 1 d . . . . .
O66 O 0.3292(6) 0.2886(3) 0.8378(3) 0.0249(17) Uani 1 1 d . . . . .
O67 O 0.3894(7) 0.2170(3) 0.7640(3) 0.034(2) Uani 1 1 d . . . . .
H67 H 0.377214 0.239792 0.750763 0.051 Uiso 1 1 calc R . . . .
O68 O 0.4406(7) 0.2082(3) 0.8449(3) 0.034(2) Uani 1 1 d . . . . .
O69 O 0.2088(6) 0.3808(4) 0.8669(3) 0.0315(18) Uani 1 1 d . . . . .
O70 O 0.2673(6) 0.3152(3) 0.9270(3) 0.0263(17) Uani 1 1 d . . . . .
O71 O 0.4786(5) 0.3422(3) 0.9285(3) 0.0201(15) Uani 1 1 d . . . . .
O72 O 0.3523(6) 0.4346(3) 0.9606(3) 0.0203(15) Uani 1 1 d . . . . .
O73 O 0.6090(5) 0.4437(3) 0.9537(3) 0.0215(16) Uani 1 1 d . . . . .
O74 O 0.8264(6) 0.4379(3) 0.9565(3) 0.0306(18) Uani 1 1 d . . . . .
O75 O 0.8340(6) 0.3593(3) 1.0014(3) 0.0283(18) Uani 1 1 d . . . . .
O76 O 0.6211(5) 0.3713(3) 1.0060(3) 0.0207(15) Uani 1 1 d . . . . .
O77 O 0.4336(5) 0.3681(3) 1.0122(3) 0.0202(15) Uani 1 1 d . . . . .
O78 O 0.1514(6) 0.4132(4) 0.9785(3) 0.0309(18) Uani 1 1 d . . . . .
O79 O 0.5111(6) 0.2729(3) 0.9705(3) 0.0269(17) Uani 1 1 d . . . . .
O80 O 0.2341(6) 0.3374(4) 1.0197(3) 0.034(2) Uani 1 1 d . . . . .
O81 O 0.3721(6) 0.3751(3) 1.1009(3) 0.0267(17) Uani 1 1 d . . . . .
O82 O 0.3304(7) 0.2689(4) 1.0515(3) 0.042(2) Uani 1 1 d . . . . .
H82 H 0.375107 0.268939 1.035809 0.062 Uiso 1 1 calc R . . . .
O83 O 0.2001(6) 0.3286(3) 1.0955(3) 0.0305(18) Uani 1 1 d . . . . .
O84 O 0.5839(6) 0.3859(3) 1.1000(3) 0.0248(17) Uani 1 1 d . . . . .
O85 O 0.8016(7) 0.2855(3) 1.0351(3) 0.035(2) Uani 1 1 d . . . . .
H85 H 0.738885 0.282444 1.023442 0.053 Uiso 1 1 calc R . . . .
O86 O 0.3316(5) 0.4539(3) 1.0574(3) 0.0219(16) Uani 1 1 d . . . . .
O87 O 0.9649(6) 0.3531(3) 1.0711(3) 0.0321(19) Uani 1 1 d . . . . .
O88 O 0.7921(6) 0.3901(3) 1.0879(3) 0.0253(17) Uani 1 1 d . . . . .
O89 O 0.4779(6) 0.4859(3) 1.1528(3) 0.0310(18) Uani 1 1 d . . . . .
O90 O 0.7211(6) 0.4930(3) 1.1453(3) 0.0290(18) Uani 1 1 d . . . . .
O91 O 0.7466(5) 0.4684(3) 1.0452(3) 0.0209(15) Uani 1 1 d . . . . .
O92 O 0.5475(5) 0.4778(3) 1.0665(3) 0.0210(16) Uani 1 1 d . . . . .
O93 O 0.1890(5) 0.0333(3) 0.9448(3) 0.0212(16) Uani 1 1 d . . . . .
O94 O 0.0569(6) -0.0006(3) 0.8459(3) 0.0271(17) Uani 1 1 d . . . . .
O95 O 0.1676(6) 0.1085(3) 0.8943(3) 0.0270(17) Uani 1 1 d . . . . .
O96 O 0.2989(6) 0.1431(3) 0.9762(3) 0.0273(17) Uani 1 1 d . . . . .
O97 O 0.3419(6) 0.1582(4) 0.9044(3) 0.039(2) Uani 1 1 d . . . . .
O98 O 0.2054(7) 0.2148(4) 0.9474(3) 0.039(2) Uani 1 1 d . . . . .
H98 H 0.158850 0.212865 0.961533 0.058 Uiso 1 1 calc R . . . .
O99 O -0.0475(5) 0.1039(3) 0.8896(3) 0.0213(16) Uani 1 1 d . . . . .
O100 O 0.3597(6) 0.0760(4) 1.0298(3) 0.0323(19) Uani 1 1 d . . . . .
O101 O -0.1890(6) -0.0018(3) 0.8462(3) 0.0296(18) Uani 1 1 d . . . . .
O102 O -0.0290(5) 0.0174(3) 0.9307(3) 0.0213(16) Uani 1 1 d . . . . .
O103 O 0.0896(5) 0.1254(3) 0.9817(3) 0.0195(15) Uani 1 1 d . . . . .
O104 O 0.2477(6) 0.1793(3) 1.0691(3) 0.0248(17) Uani 1 1 d . . . . .
O105 O -0.1001(5) 0.1276(3) 0.9824(3) 0.0195(15) Uani 1 1 d . . . . .
O106 O 0.2841(6) 0.1224(4) 1.1368(3) 0.0314(19) Uani 1 1 d . . . . .
O107 O -0.2334(5) 0.0340(3) 0.9453(3) 0.0235(16) Uani 1 1 d . . . . .
O108 O -0.1111(5) 0.0613(3) 1.0393(3) 0.0209(16) Uani 1 1 d . . . . .
O109 O 0.0313(5) 0.1586(3) 1.0634(3) 0.0200(15) Uani 1 1 d . . . . .
O110 O 0.0166(6) 0.2240(3) 1.0166(3) 0.0226(16) Uani 1 1 d . . . . .
O111 O 0.0522(7) 0.2954(3) 1.1436(3) 0.0315(19) Uani 1 1 d . . . . .
O112 O 0.1674(6) 0.2186(3) 1.1546(3) 0.0290(18) Uani 1 1 d . . . . .
O113 O -0.1777(6) 0.1780(3) 1.0726(3) 0.0275(17) Uani 1 1 d . . . . .
O114 O -0.0216(6) 0.2131(3) 1.1596(3) 0.0254(17) Uani 1 1 d . . . . .
O115 O 0.1061(7) 0.2912(4) 1.2268(3) 0.036(2) Uani 1 1 d . . . . .
H115 H 0.119795 0.269516 1.240925 0.054 Uiso 1 1 calc R . . . .
O116 O 0.0592(5) 0.1068(3) 1.1235(3) 0.0216(16) Uani 1 1 d . . . . .
O117 O -0.3282(6) 0.0756(4) 1.0304(3) 0.034(2) Uani 1 1 d . . . . .
O118 O -0.1566(6) 0.1150(4) 1.1356(3) 0.0312(19) Uani 1 1 d . . . . .
O119 O 0.6898(6) 0.1459(4) 0.9789(3) 0.0304(18) Uani 1 1 d . . . . .
O120 O 0.5750(7) 0.1498(4) 0.9029(3) 0.044(2) Uani 1 1 d . . . . .
O121 O 0.7487(8) 0.2106(4) 0.9401(3) 0.047(2) Uani 1 1 d . . . . .
H121 H 0.809311 0.211496 0.954042 0.070 Uiso 1 1 calc R . . . .
O122 O 0.7402(6) 0.1031(3) 0.8937(3) 0.0283(18) Uani 1 1 d . . . . .
O123 O 0.1505(6) 0.0629(3) 1.0404(3) 0.0191(15) Uani 1 1 d . . . . .
O124 O 0.6868(6) 0.3305(3) 0.9139(3) 0.0269(17) Uani 1 1 d . . . . .
C1 C -0.1678(16) 0.9760(10) 0.3605(8) 0.088(5) Uani 1 1 d . U . . .
H1 H -0.237326 0.961407 0.352789 0.105 Uiso 1 1 calc R . . . .
C2 C -0.1216(13) 0.9730(9) 0.3236(6) 0.076(5) Uani 1 1 d . U . . .
H2 H -0.159230 0.955665 0.290863 0.091 Uiso 1 1 calc R . . . .
C3 C -0.0202(11) 0.9949(6) 0.3334(5) 0.044(3) Uani 1 1 d . U . . .
C4 C 0.0312(11) 1.0204(7) 0.3829(6) 0.056(4) Uani 1 1 d . U . . .
H4 H 0.099204 1.037789 0.391625 0.067 Uiso 1 1 calc R . . . .
C5 C -0.0180(15) 1.0201(8) 0.4188(7) 0.067(4) Uani 1 1 d . U . . .
H5 H 0.019040 1.034794 0.451681 0.081 Uiso 1 1 calc R . . . .
C6 C 0.0364(13) 0.9922(7) 0.2926(6) 0.056(4) Uani 1 1 d . U . . .
H6A H -0.013220 0.994155 0.264881 0.067 Uiso 1 1 calc R . . . .
H6B H 0.088631 1.025340 0.305538 0.067 Uiso 1 1 calc R . . . .
C7 C 0.0877(11) 0.9369(6) 0.2748(5) 0.041(3) Uani 1 1 d . U . . .
H7A H 0.034398 0.904073 0.259839 0.050 Uiso 1 1 calc R . . . .
H7B H 0.132455 0.933656 0.303214 0.050 Uiso 1 1 calc R . . . .
C8 C 0.1535(11) 0.9335(6) 0.2364(5) 0.039(3) Uani 1 1 d . U . . .
H8A H 0.107110 0.931219 0.206192 0.047 Uiso 1 1 calc R . . . .
H8B H 0.199932 0.969105 0.249633 0.047 Uiso 1 1 calc R . . . .
C9 C 0.2702(10) 0.7949(5) 0.1669(5) 0.034(3) Uani 1 1 d . U . . .
H9 H 0.262466 0.766939 0.134471 0.041 Uiso 1 1 calc R . . . .
C10 C 0.2090(10) 0.8406(5) 0.1766(4) 0.031(3) Uani 1 1 d . U . . .
H10 H 0.160786 0.843082 0.150495 0.038 Uiso 1 1 calc R . . . .
C11 C 0.2177(9) 0.8821(5) 0.2235(4) 0.030(3) Uani 1 1 d . U . . .
C12 C 0.2950(11) 0.8779(6) 0.2621(5) 0.038(3) Uani 1 1 d . U . . .
H12 H 0.304446 0.905942 0.294567 0.046 Uiso 1 1 calc R . . . .
C13 C 0.3560(11) 0.8319(6) 0.2509(5) 0.038(3) Uani 1 1 d . U . . .
H13A H 0.407717 0.828898 0.275546 0.045 Uiso 1 1 calc R . . . .
C14 C 0.7771(10) 0.7892(6) 0.6676(5) 0.039(3) Uani 1 1 d . U . . .
H14 H 0.772973 0.760746 0.635668 0.046 Uiso 1 1 calc R . . . .
C15 C 0.7094(10) 0.8332(6) 0.6759(5) 0.035(3) Uani 1 1 d . U . . .
H15 H 0.660642 0.833973 0.649217 0.042 Uiso 1 1 calc R . . . .
C16 C 0.7146(10) 0.8741(5) 0.7220(5) 0.034(3) Uani 1 1 d . U . . .
C17 C 0.7918(12) 0.8717(6) 0.7620(5) 0.044(3) Uani 1 1 d . U . . .
H17 H 0.797355 0.899509 0.794329 0.053 Uiso 1 1 calc R . . . .
C18 C 0.8563(12) 0.8291(6) 0.7525(5) 0.046(3) Uani 1 1 d . U . . .
H18 H 0.907071 0.827626 0.778201 0.055 Uiso 1 1 calc R . . . .
C19 C 0.6472(12) 0.9236(6) 0.7318(6) 0.047(3) Uani 1 1 d . U . . .
H19A H 0.600680 0.918537 0.700763 0.057 Uiso 1 1 calc R . . . .
H19B H 0.691332 0.959745 0.743603 0.057 Uiso 1 1 calc R . . . .
C20 C 0.5808(12) 0.9286(7) 0.7707(6) 0.054(4) Uani 1 1 d . U . . .
H20A H 0.522142 0.898750 0.755126 0.065 Uiso 1 1 calc R . . . .
H20B H 0.623050 0.921668 0.797808 0.065 Uiso 1 1 calc R . . . .
C21 C 0.5411(15) 0.9868(9) 0.7912(7) 0.077(5) Uani 1 1 d . U . . .
H21A H 0.497767 0.993668 0.764276 0.092 Uiso 1 1 calc R . . . .
H21B H 0.599469 1.016852 0.806597 0.092 Uiso 1 1 calc R . . . .
C22 C 0.3206(16) 0.9929(11) 0.8570(9) 0.102(7) Uani 1 1 d . U . . .
H22 H 0.248236 0.991723 0.850002 0.123 Uiso 1 1 calc R . . . .
C23 C 0.3720(17) 0.9827(10) 0.8198(8) 0.092(6) Uani 1 1 d . U . . .
H23 H 0.334381 0.970328 0.787106 0.111 Uiso 1 1 calc R . . . .
C24 C 0.4775(14) 0.9903(9) 0.8297(7) 0.074(5) Uani 1 1 d . U . . .
C25 C 0.5277(13) 0.9970(9) 0.8787(7) 0.079(5) Uani 1 1 d . U . . .
H25 H 0.599330 0.995357 0.886533 0.095 Uiso 1 1 calc R . . . .
C26 C 0.4714(17) 1.0056(9) 0.9133(7) 0.081(5) Uani 1 1 d . U . . .
H26 H 0.504297 1.012521 0.945774 0.097 Uiso 1 1 calc R . . . .
C27 C 0.1403(15) 0.6653(7) 0.7496(6) 0.064(4) Uani 1 1 d . U . . .
H27 H 0.086240 0.668078 0.725760 0.077 Uiso 1 1 calc R . . . .
C28 C 0.1998(14) 0.6184(7) 0.7377(6) 0.059(4) Uani 1 1 d . U . . .
H28 H 0.186918 0.589461 0.705421 0.071 Uiso 1 1 calc R . . . .
C29 C 0.2813(11) 0.6150(6) 0.7756(5) 0.039(3) Uani 1 1 d . U . . .
C30 C 0.2933(16) 0.6584(8) 0.8209(6) 0.076(5) Uani 1 1 d . U . . .
H30A H 0.345173 0.658045 0.846714 0.091 Uiso 1 1 calc R . . . .
C31 C 0.2301(16) 0.7045(8) 0.8308(7) 0.075(5) Uani 1 1 d . U . . .
H31 H 0.239868 0.732721 0.863229 0.090 Uiso 1 1 calc R . . . .
C32 C 0.3398(12) 0.5617(6) 0.7620(5) 0.046(3) Uani 1 1 d . U . . .
H32A H 0.290092 0.527229 0.747009 0.055 Uiso 1 1 calc R . . . .
H32B H 0.382679 0.561465 0.792150 0.055 Uiso 1 1 calc R . . . .
C33 C 0.4107(11) 0.5585(6) 0.7253(5) 0.043(3) Uani 1 1 d . U . . .
H33A H 0.370750 0.565605 0.697832 0.051 Uiso 1 1 calc R . . . .
H33B H 0.468322 0.588834 0.742356 0.051 Uiso 1 1 calc R . . . .
C34 C 0.4532(13) 0.5002(6) 0.7051(6) 0.052(3) Uani 1 1 d . U . . .
H34A H 0.396162 0.469390 0.689379 0.063 Uiso 1 1 calc R . . . .
H34B H 0.497163 0.493831 0.732151 0.063 Uiso 1 1 calc R . . . .
C35 C 0.5243(14) 0.4790(7) 0.5829(6) 0.062(4) Uani 1 1 d . U . . .
H35A H 0.490645 0.466480 0.549675 0.075 Uiso 1 1 calc R . . . .
C36 C 0.4686(11) 0.4775(7) 0.6170(6) 0.051(4) Uani 1 1 d . U . . .
H36 H 0.398964 0.462258 0.606503 0.061 Uiso 1 1 calc R . . . .
C37 C 0.5171(11) 0.4989(6) 0.6670(5) 0.043(3) Uani 1 1 d . U . . .
C38 C 0.6193(12) 0.5197(8) 0.6790(6) 0.062(4) Uani 1 1 d . U . . .
H38 H 0.654021 0.534984 0.712299 0.074 Uiso 1 1 calc R . . . .
C39 C 0.6721(14) 0.5191(8) 0.6447(8) 0.074(5) Uani 1 1 d . U . . .
H39A H 0.742213 0.533404 0.654427 0.089 Uiso 1 1 calc R . . . .
C40 C 0.2812(11) 0.2915(6) 0.6709(5) 0.040(3) Uani 1 1 d . U . . .
H40 H 0.275132 0.259862 0.640411 0.048 Uiso 1 1 calc R . . . .
C41 C 0.2054(11) 0.3301(6) 0.6772(5) 0.038(3) Uani 1 1 d . U . . .
H41 H 0.149408 0.324544 0.650923 0.046 Uiso 1 1 calc R . . . .
C42 C 0.2130(10) 0.3756(6) 0.7213(5) 0.035(3) Uani 1 1 d . U . . .
C43 C 0.2981(12) 0.3825(7) 0.7603(5) 0.053(4) Uani 1 1 d . U . . .
H43 H 0.304620 0.413130 0.791451 0.064 Uiso 1 1 calc R . . . .
C44 C 0.3716(13) 0.3430(7) 0.7518(6) 0.054(4) Uani 1 1 d . U . . .
H44 H 0.428754 0.347184 0.777074 0.065 Uiso 1 1 calc R . . . .
C45 C 0.1323(12) 0.4196(7) 0.7300(5) 0.049(3) Uani 1 1 d . U . . .
H45A H 0.081077 0.409401 0.699141 0.059 Uiso 1 1 calc R . . . .
H45B H 0.166795 0.457778 0.738757 0.059 Uiso 1 1 calc R . . . .
C46 C 0.0754(12) 0.4231(7) 0.7711(5) 0.048(3) Uani 1 1 d . U . . .
H46A H 0.028569 0.387963 0.759550 0.058 Uiso 1 1 calc R . . . .
H46B H 0.125932 0.425701 0.800263 0.058 Uiso 1 1 calc R . . . .
C47 C 0.0147(14) 0.4747(9) 0.7847(6) 0.071(5) Uani 1 1 d . U . . .
H47A H -0.040563 0.468963 0.756069 0.085 Uiso 1 1 calc R . . . .
H47B H 0.060535 0.508474 0.790818 0.085 Uiso 1 1 calc R . . . .
C48 C -0.1693(17) 0.5260(8) 0.8753(9) 0.085(6) Uani 1 1 d . U . . .
H48 H -0.235984 0.537827 0.876212 0.103 Uiso 1 1 calc R . . . .
C49 C -0.1281(16) 0.5094(9) 0.8302(8) 0.084(5) Uani 1 1 d . U . . .
H49 H -0.166807 0.513221 0.802423 0.101 Uiso 1 1 calc R . . . .
C50 C -0.0340(13) 0.4887(8) 0.8290(7) 0.064(4) Uani 1 1 d . U . . .
C51 C 0.0182(15) 0.4854(9) 0.8730(7) 0.075(5) Uani 1 1 d . U . . .
H51 H 0.082945 0.470705 0.873558 0.090 Uiso 1 1 calc R . . . .
C52 C -0.0214(17) 0.5029(8) 0.9158(8) 0.077(5) Uani 1 1 d . U . . .
H52 H 0.015001 0.499515 0.944261 0.092 Uiso 1 1 calc R . . . .
C53 C -0.0662(15) 0.3299(8) 0.8894(7) 0.070(5) Uani 1 1 d . U . . .
H53 H -0.097700 0.364463 0.897261 0.084 Uiso 1 1 calc R . . . .
C54 C -0.0342(14) 0.3054(7) 0.8445(6) 0.063(4) Uani 1 1 d . U . . .
H54 H -0.049702 0.320665 0.820734 0.076 Uiso 1 1 calc R . . . .
C55 C 0.0232(11) 0.2559(6) 0.8363(5) 0.047(3) Uani 1 1 d . U . . .
C56 C 0.0367(12) 0.2348(7) 0.8720(6) 0.058(4) Uani 1 1 d . U . . .
H56 H 0.074593 0.202764 0.867646 0.069 Uiso 1 1 calc R . . . .
C57 C -0.0025(12) 0.2583(7) 0.9139(6) 0.058(4) Uani 1 1 d . U . . .
H57 H 0.005767 0.241937 0.937001 0.069 Uiso 1 1 calc R . . . .
C58 C 0.0662(13) 0.2276(7) 0.7892(5) 0.055(4) Uani 1 1 d . U . . .
H58A H 0.062585 0.185898 0.779941 0.066 Uiso 1 1 calc R . . . .
H58B H 0.139326 0.241750 0.797115 0.066 Uiso 1 1 calc R . . . .
C59 C 0.0106(13) 0.2381(7) 0.7437(5) 0.055(4) Uani 1 1 d . U . . .
H59A H -0.064030 0.228940 0.738119 0.066 Uiso 1 1 calc R . . . .
H59B H 0.023172 0.278963 0.750668 0.066 Uiso 1 1 calc R . . . .
C60 C 0.0481(14) 0.2012(7) 0.6966(6) 0.059(4) Uani 1 1 d . U . . .
H60A H 0.123829 0.205006 0.704715 0.070 Uiso 1 1 calc R . . . .
H60B H 0.024767 0.160727 0.687069 0.070 Uiso 1 1 calc R . . . .
C61 C -0.0649(11) 0.2758(6) 0.6123(6) 0.051(4) Uani 1 1 d . U . . .
H61 H -0.103098 0.306951 0.613310 0.061 Uiso 1 1 calc R . . . .
C62 C -0.0490(11) 0.2599(6) 0.6523(6) 0.049(3) Uani 1 1 d . U . . .
H62 H -0.079642 0.278904 0.679233 0.059 Uiso 1 1 calc R . . . .
C63 C 0.0128(12) 0.2154(6) 0.6515(5) 0.045(3) Uani 1 1 d . U . . .
C64 C 0.0505(12) 0.1854(6) 0.6081(5) 0.048(3) Uani 1 1 d . U . . .
H64 H 0.090391 0.154639 0.606360 0.057 Uiso 1 1 calc R . . . .
C65 C 0.0300(12) 0.2002(7) 0.5691(6) 0.053(4) Uani 1 1 d . U . . .
H65 H 0.053717 0.179078 0.540315 0.063 Uiso 1 1 calc R . . . .
C66 C 0.4633(13) 0.2999(7) 0.4395(6) 0.058(4) Uani 1 1 d . U . . .
H66 H 0.439382 0.318213 0.468710 0.070 Uiso 1 1 calc R . . . .
C67 C 0.4519(12) 0.3235(6) 0.4057(6) 0.049(3) Uani 1 1 d . U . . .
H67A H 0.418637 0.357318 0.411634 0.059 Uiso 1 1 calc R . . . .
C68 C 0.4889(13) 0.2981(7) 0.3628(6) 0.056(4) Uani 1 1 d . U . . .
C69 C 0.5371(13) 0.2471(7) 0.3549(6) 0.058(4) Uani 1 1 d . U . . .
H69 H 0.562845 0.228763 0.326241 0.069 Uiso 1 1 calc R . . . .
C70 C 0.5463(12) 0.2238(7) 0.3901(7) 0.055(4) Uani 1 1 d . U . . .
H70 H 0.578453 0.189785 0.385215 0.066 Uiso 1 1 calc R . . . .
C71 C 0.4712(18) 0.3253(8) 0.3255(7) 0.081(5) Uani 1 1 d . U . . .
H71A H 0.506153 0.364514 0.341461 0.097 Uiso 1 1 calc R . . . .
H71B H 0.397106 0.328308 0.316633 0.097 Uiso 1 1 calc R . . . .
C72 C 0.511(3) 0.2909(13) 0.2754(11) 0.144(7) Uani 1 1 d . U . . .
H72A H 0.520644 0.316808 0.259473 0.173 Uiso 1 1 calc R . . . .
H72B H 0.577602 0.276534 0.282976 0.173 Uiso 1 1 calc R . . . .
C73 C 0.436(2) 0.2442(13) 0.2435(9) 0.147(7) Uani 1 1 d D U . . .
H73A H 0.368614 0.256268 0.234194 0.176 Uiso 1 1 calc R . . . .
H73B H 0.430172 0.214452 0.255799 0.176 Uiso 1 1 calc R . . . .
C74 C 0.5036(16) 0.2268(9) 0.2001(5) 0.143(7) Uani 1 1 d D U . . .
C75 C 0.4613(14) 0.2458(8) 0.1636(6) 0.146(8) Uani 1 1 d G U . . .
H75 H 0.416278 0.274962 0.170353 0.175 Uiso 1 1 calc R . . . .
C76 C 0.4863(13) 0.2213(8) 0.1171(5) 0.117(7) Uani 1 1 d G U . . .
H76 H 0.457977 0.234064 0.092656 0.140 Uiso 1 1 calc R . . . .
N12 N 0.5535(12) 0.1778(7) 0.1070(5) 0.107(6) Uani 1 1 d G U . . .
H12A H 0.568982 0.162655 0.078240 0.128 Uiso 1 1 calc R . . . .
C77 C 0.5958(13) 0.1588(7) 0.1436(7) 0.150(9) Uani 1 1 d G U . . .
H77 H 0.640805 0.129674 0.136832 0.180 Uiso 1 1 calc R . . . .
C78 C 0.5708(16) 0.1833(9) 0.1901(6) 0.163(9) Uani 1 1 d G U . . .
H78 H 0.599107 0.170571 0.214530 0.196 Uiso 1 1 calc R . . . .
N1 N -0.1165(13) 0.9995(7) 0.4082(6) 0.083(5) Uani 1 1 d . . . . .
H1A H -0.147204 1.001159 0.431445 0.100 Uiso 1 1 calc R . . . .
N2 N 0.3388(9) 0.7904(4) 0.2025(4) 0.036(3) Uani 1 1 d . . . . .
H2A H 0.374296 0.760788 0.195648 0.043 Uiso 1 1 calc R . . . .
N3 N 0.8463(9) 0.7885(5) 0.7052(4) 0.041(3) Uani 1 1 d . . . . .
H3 H 0.886948 0.761061 0.699689 0.049 Uiso 1 1 calc R . . . .
N4 N 0.3691(15) 1.0041(7) 0.9011(7) 0.093(6) Uani 1 1 d . . . . .
H4A H 0.333919 1.010937 0.923904 0.112 Uiso 1 1 calc R . . . .
N5 N 0.1642(11) 0.7091(5) 0.7992(5) 0.057(3) Uani 1 1 d . . . . .
H5A H 0.130539 0.739494 0.806672 0.068 Uiso 1 1 calc R . . . .
N6 N 0.6241(12) 0.4980(6) 0.5967(6) 0.072(5) Uani 1 1 d . . . . .
H6 H 0.658489 0.496711 0.574698 0.086 Uiso 1 1 calc R . . . .
N7 N 0.3606(10) 0.2986(5) 0.7069(4) 0.047(3) Uani 1 1 d . . . . .
H7 H 0.407138 0.274331 0.701756 0.056 Uiso 1 1 calc R . . . .
N8 N -0.1080(16) 0.5235(8) 0.9148(8) 0.096(6) Uani 1 1 d . U . . .
H8 H -0.129500 0.537114 0.942199 0.115 Uiso 1 1 calc R . . . .
N9 N -0.0531(10) 0.3056(6) 0.9207(5) 0.059(3) Uani 1 1 d . . . . .
H9A H -0.078149 0.320738 0.947030 0.070 Uiso 1 1 calc R . . . .
N10 N -0.0254(10) 0.2463(6) 0.5722(5) 0.054(3) Uani 1 1 d . . . . .
H10A H -0.035474 0.256802 0.547856 0.065 Uiso 1 1 calc R . . . .
N11 N 0.5084(10) 0.2507(6) 0.4314(6) 0.064(4) Uani 1 1 d . . . . .
H11 H 0.513382 0.235888 0.452923 0.077 Uiso 1 1 calc R . . . .

loop_
_atom_site_aniso_label
_atom_site_aniso_U_11
_atom_site_aniso_U_22
_atom_site_aniso_U_33
_atom_site_aniso_U_23
_atom_site_aniso_U_13
_atom_site_aniso_U_12
Mo1 0.0230(5) 0.0192(5) 0.0221(5) 0.0096(4) 0.0096(4) 0.0066(4)
Mo2 0.0291(5) 0.0162(4) 0.0182(5) 0.0069(4) 0.0107(4) 0.0044(4)
Mo3 0.0253(5) 0.0183(5) 0.0167(5) 0.0078(4) 0.0035(4) 0.0014(4)
Mo4 0.0204(5) 0.0222(5) 0.0208(5) 0.0104(4) 0.0050(4) -0.0003(4)
Mo5 0.0204(5) 0.0170(4) 0.0180(5) 0.0083(4) 0.0071(4) 0.0020(4)
Mo6 0.0204(5) 0.0159(4) 0.0186(5) 0.0076(4) 0.0059(4) 0.0042(4)
Mo7 0.0197(5) 0.0208(5) 0.0215(5) 0.0088(4) 0.0063(4) -0.0006(4)
Mo8 0.0217(5) 0.0186(5) 0.0184(5) 0.0084(4) 0.0050(4) 0.0020(4)
Mo9 0.0203(5) 0.0170(4) 0.0194(5) 0.0080(4) 0.0080(4) 0.0021(4)
Mo10 0.0192(4) 0.0153(4) 0.0190(5) 0.0072(4) 0.0060(4) 0.0043(4)
Mo11 0.0209(5) 0.0176(5) 0.0215(5) 0.0092(4) 0.0087(4) 0.0059(4)
Mo12 0.0228(5) 0.0156(4) 0.0192(5) 0.0076(4) 0.0090(4) 0.0034(4)
Mo13 0.0227(5) 0.0186(5) 0.0189(5) 0.0075(4) 0.0081(4) 0.0048(4)
Mo14 0.0197(5) 0.0202(5) 0.0222(5) 0.0093(4) 0.0078(4) 0.0062(4)
Mo15 0.0193(5) 0.0191(5) 0.0194(5) 0.0090(4) 0.0033(4) 0.0030(4)
Mo16 0.0203(5) 0.0201(5) 0.0191(5) 0.0099(4) 0.0050(4) 0.0007(4)
Mo17 0.0195(5) 0.0201(5) 0.0190(5) 0.0088(4) 0.0049(4) 0.0004(4)
Mo18 0.0203(5) 0.0188(5) 0.0175(5) 0.0076(4) 0.0046(4) 0.0030(4)
Mo19 0.0185(4) 0.0189(5) 0.0184(5) 0.0089(4) 0.0054(4) 0.0015(4)
Mo20 0.0177(4) 0.0197(5) 0.0203(5) 0.0106(4) 0.0041(4) 0.0039(4)
Mo21 0.0185(5) 0.0217(5) 0.0226(5) 0.0112(4) 0.0072(4) 0.0061(4)
Mo22 0.0218(5) 0.0188(5) 0.0199(5) 0.0092(4) 0.0085(4) 0.0055(4)
Mo23 0.0192(5) 0.0190(5) 0.0181(5) 0.0084(4) 0.0043(4) 0.0027(4)
Mo24 0.0181(4) 0.0193(5) 0.0198(5) 0.0097(4) 0.0057(4) 0.0016(4)
P1 0.0216(14) 0.0146(13) 0.0161(13) 0.0070(11) 0.0061(11) 0.0022(11)
P2 0.0210(14) 0.0216(14) 0.0268(15) 0.0126(12) 0.0069(12) 0.0079(12)
P3 0.0392(17) 0.0152(14) 0.0178(14) 0.0065(12) 0.0051(12) 0.0035(12)
P4 0.0284(15) 0.0218(15) 0.0270(16) 0.0106(13) 0.0125(13) -0.0024(12)
P5 0.0202(13) 0.0142(13) 0.0179(13) 0.0080(11) 0.0072(11) 0.0028(11)
P6 0.0242(15) 0.0240(15) 0.0253(15) 0.0120(13) 0.0100(12) -0.0006(12)
P7 0.0306(16) 0.0190(14) 0.0196(14) 0.0087(12) 0.0069(12) 0.0040(12)
P8 0.0236(15) 0.0218(14) 0.0248(15) 0.0115(12) 0.0070(12) 0.0097(12)
P9 0.0195(13) 0.0166(13) 0.0168(13) 0.0081(11) 0.0038(11) 0.0037(11)
P10 0.0231(14) 0.0217(14) 0.0267(15) 0.0118(12) 0.0038(12) 0.0068(12)
P11 0.0322(16) 0.0182(14) 0.0176(14) 0.0066(12) 0.0075(12) 0.0050(12)
P12 0.0245(15) 0.0237(15) 0.0247(15) 0.0130(13) 0.0071(12) 0.0006(12)
P13 0.0191(13) 0.0161(13) 0.0180(13) 0.0095(11) 0.0049(11) 0.0043(11)
P14 0.0244(15) 0.0249(15) 0.0246(15) 0.0124(13) 0.0071(12) -0.0020(12)
P15 0.0302(16) 0.0214(14) 0.0194(14) 0.0079(12) 0.0099(12) 0.0064(12)
P16 0.0265(15) 0.0241(15) 0.0264(16) 0.0127(13) 0.0035(12) 0.0083(12)
Cd1 0.0220(5) 0.0163(5) 0.0192(5) 0.0075(4) 0.0077(4) 0.0025(4)
Cd2 0.0207(5) 0.0175(5) 0.0213(6) 0.0091(5) 0.0083(4) 0.0034(4)
Cd3 0.0205(5) 0.0180(5) 0.0192(5) 0.0079(4) 0.0068(4) 0.0037(4)
Cd4 0.0193(5) 0.0195(5) 0.0204(6) 0.0104(5) 0.0063(4) 0.0041(4)
Zn1 0.0198(6) 0.0195(6) 0.0218(6) 0.0108(5) 0.0069(5) 0.0036(5)
Zn2 0.0212(6) 0.0200(6) 0.0230(7) 0.0111(5) 0.0071(5) 0.0040(5)
Zn3 0.0189(6) 0.0206(6) 0.0235(7) 0.0117(5) 0.0046(5) 0.0034(5)
Zn4 0.0227(6) 0.0223(6) 0.0252(7) 0.0126(6) 0.0046(5) 0.0036(5)
O1 0.028(4) 0.031(5) 0.042(5) 0.014(4) 0.014(4) 0.003(4)
O2 0.026(4) 0.019(4) 0.018(4) 0.006(3) 0.008(3) 0.003(3)
O3 0.038(5) 0.019(4) 0.026(4) 0.012(3) 0.013(4) 0.011(3)
O4 0.029(4) 0.020(4) 0.021(4) 0.011(3) 0.011(3) 0.008(3)
O5 0.035(4) 0.020(4) 0.017(4) 0.002(3) 0.010(3) 0.003(3)
O6 0.043(5) 0.040(5) 0.032(5) 0.018(4) 0.021(4) 0.008(4)
O7 0.040(5) 0.039(5) 0.032(5) 0.021(4) 0.018(4) 0.020(4)
O8 0.019(4) 0.025(4) 0.025(4) 0.008(3) 0.006(3) 0.002(3)
O9 0.026(4) 0.047(5) 0.041(5) 0.025(4) 0.014(4) 0.020(4)
O10 0.023(4) 0.025(4) 0.025(4) 0.012(3) 0.008(3) 0.014(3)
O11 0.030(4) 0.026(4) 0.017(4) 0.003(3) 0.002(3) -0.001(3)
O12 0.018(4) 0.022(4) 0.024(4) 0.012(3) 0.009(3) 0.005(3)
O13 0.036(5) 0.027(4) 0.041(5) 0.010(4) 0.019(4) 0.000(4)
O14 0.023(4) 0.018(4) 0.018(4) 0.006(3) 0.008(3) 0.004(3)
O15 0.026(4) 0.019(4) 0.022(4) 0.009(3) 0.007(3) -0.002(3)
O16 0.023(4) 0.021(4) 0.016(4) 0.008(3) 0.006(3) 0.002(3)
O17 0.034(5) 0.038(5) 0.030(5) 0.016(4) 0.005(4) 0.009(4)
O18 0.051(5) 0.029(4) 0.021(4) 0.015(4) -0.001(4) 0.001(4)
O19 0.034(4) 0.026(4) 0.020(4) 0.008(3) 0.000(3) 0.003(4)
O20 0.072(6) 0.025(4) 0.017(4) 0.008(4) 0.006(4) 0.013(4)
O21 0.033(4) 0.023(4) 0.021(4) 0.006(3) -0.001(3) -0.006(3)
O22 0.026(4) 0.045(5) 0.046(5) 0.028(4) 0.008(4) 0.008(4)
O23 0.038(5) 0.013(4) 0.023(4) 0.004(3) 0.014(3) 0.001(3)
O24 0.020(4) 0.023(4) 0.020(4) 0.009(3) 0.007(3) 0.005(3)
O25 0.024(4) 0.025(4) 0.022(4) 0.013(3) 0.006(3) 0.002(3)
O26 0.029(4) 0.025(4) 0.022(4) 0.012(3) 0.009(3) 0.003(3)
O27 0.028(4) 0.028(4) 0.025(4) 0.006(3) 0.013(3) 0.008(3)
O28 0.025(4) 0.030(4) 0.024(4) 0.010(4) 0.011(3) -0.005(3)
O29 0.021(4) 0.046(5) 0.035(5) 0.022(4) 0.003(3) -0.005(4)
O30 0.038(5) 0.036(5) 0.052(6) 0.023(4) 0.020(4) 0.019(4)
O31 0.031(4) 0.030(4) 0.041(5) 0.018(4) 0.019(4) 0.004(4)
O32 0.040(5) 0.025(4) 0.051(6) 0.011(4) 0.014(4) 0.004(4)
O33 0.038(5) 0.026(4) 0.037(5) 0.010(4) 0.016(4) -0.006(4)
O34 0.029(4) 0.030(4) 0.025(4) 0.010(4) 0.014(3) -0.005(3)
O35 0.039(5) 0.028(4) 0.038(5) 0.009(4) 0.017(4) 0.005(4)
O36 0.028(4) 0.038(5) 0.027(4) 0.011(4) 0.008(3) -0.010(4)
O37 0.035(4) 0.011(3) 0.026(4) 0.006(3) 0.015(3) 0.005(3)
O38 0.039(5) 0.028(4) 0.023(4) 0.015(4) 0.000(4) -0.001(4)
O39 0.054(6) 0.024(4) 0.021(4) 0.002(4) 0.009(4) 0.003(4)
O40 0.030(4) 0.022(4) 0.022(4) 0.004(3) 0.007(3) 0.004(3)
O41 0.030(4) 0.018(4) 0.023(4) 0.005(3) 0.007(3) 0.000(3)
O42 0.029(4) 0.037(5) 0.031(5) 0.013(4) 0.004(4) 0.005(4)
O43 0.026(4) 0.026(4) 0.024(4) 0.008(3) 0.004(3) -0.005(3)
O44 0.018(4) 0.020(4) 0.021(4) 0.009(3) 0.009(3) 0.005(3)
O45 0.030(4) 0.019(4) 0.031(4) 0.013(3) 0.013(3) 0.012(3)
O46 0.026(4) 0.017(4) 0.022(4) 0.010(3) 0.008(3) 0.005(3)
O47 0.034(5) 0.038(5) 0.027(4) 0.015(4) 0.017(4) 0.001(4)
O48 0.017(4) 0.017(4) 0.021(4) 0.007(3) 0.007(3) 0.002(3)
O49 0.028(4) 0.029(4) 0.036(5) 0.010(4) 0.013(4) 0.001(4)
O50 0.017(4) 0.043(5) 0.047(5) 0.017(4) 0.012(4) 0.007(4)
O51 0.019(4) 0.019(4) 0.022(4) 0.007(3) 0.009(3) 0.006(3)
O52 0.020(4) 0.021(4) 0.022(4) 0.009(3) 0.009(3) 0.005(3)
O53 0.035(5) 0.037(5) 0.028(4) 0.018(4) 0.014(4) 0.020(4)
O54 0.021(4) 0.019(4) 0.023(4) 0.007(3) 0.007(3) 0.001(3)
O55 0.018(4) 0.025(4) 0.026(4) 0.014(3) 0.009(3) 0.003(3)
O56 0.018(4) 0.023(4) 0.028(4) 0.011(3) 0.006(3) 0.001(3)
O57 0.035(5) 0.025(4) 0.024(4) 0.007(4) 0.005(3) 0.002(4)
O58 0.031(4) 0.029(4) 0.025(4) 0.005(4) 0.012(3) 0.006(4)
O59 0.028(4) 0.039(5) 0.040(5) 0.018(4) 0.006(4) 0.018(4)
O60 0.027(4) 0.023(4) 0.023(4) 0.013(3) 0.007(3) 0.003(3)
O61 0.024(4) 0.020(4) 0.025(4) 0.009(3) 0.008(3) 0.013(3)
O62 0.023(4) 0.020(4) 0.026(4) 0.012(3) 0.010(3) 0.003(3)
O63 0.037(5) 0.036(5) 0.026(4) 0.014(4) 0.015(4) 0.006(4)
O64 0.031(4) 0.020(4) 0.020(4) 0.009(3) 0.010(3) 0.009(3)
O65 0.033(4) 0.024(4) 0.017(4) 0.004(3) 0.009(3) 0.004(3)
O66 0.029(4) 0.022(4) 0.018(4) 0.001(3) 0.008(3) 0.007(3)
O67 0.059(6) 0.024(4) 0.017(4) 0.005(3) 0.011(4) 0.009(4)
O68 0.057(6) 0.028(4) 0.020(4) 0.015(4) 0.009(4) 0.007(4)
O69 0.028(4) 0.034(5) 0.032(5) 0.014(4) 0.004(4) 0.005(4)
O70 0.029(4) 0.025(4) 0.025(4) 0.011(3) 0.006(3) -0.002(3)
O71 0.020(4) 0.019(4) 0.020(4) 0.007(3) 0.005(3) 0.002(3)
O72 0.026(4) 0.018(4) 0.016(4) 0.006(3) 0.005(3) 0.002(3)
O73 0.020(4) 0.025(4) 0.022(4) 0.011(3) 0.007(3) 0.005(3)
O74 0.027(4) 0.035(5) 0.036(5) 0.017(4) 0.013(4) 0.006(4)
O75 0.028(4) 0.032(4) 0.028(4) 0.012(4) 0.012(3) 0.012(4)
O76 0.019(4) 0.021(4) 0.021(4) 0.009(3) 0.002(3) 0.001(3)
O77 0.018(4) 0.023(4) 0.018(4) 0.004(3) 0.008(3) 0.003(3)
O78 0.027(4) 0.038(5) 0.033(5) 0.018(4) 0.010(4) 0.010(4)
O79 0.034(4) 0.019(4) 0.027(4) 0.010(3) 0.005(3) 0.007(3)
O80 0.030(4) 0.042(5) 0.029(5) 0.021(4) -0.005(4) -0.012(4)
O81 0.028(4) 0.027(4) 0.028(4) 0.016(4) 0.003(3) -0.005(3)
O82 0.039(5) 0.032(5) 0.053(6) 0.016(4) 0.014(4) 0.014(4)
O83 0.023(4) 0.037(5) 0.032(5) 0.015(4) 0.007(3) -0.006(4)
O84 0.024(4) 0.029(4) 0.026(4) 0.015(4) 0.007(3) 0.006(3)
O85 0.033(5) 0.027(4) 0.045(5) 0.013(4) 0.011(4) 0.000(4)
O86 0.021(4) 0.024(4) 0.024(4) 0.009(3) 0.012(3) 0.007(3)
O87 0.023(4) 0.030(4) 0.042(5) 0.015(4) 0.001(4) 0.009(3)
O88 0.025(4) 0.029(4) 0.022(4) 0.011(3) 0.003(3) 0.009(3)
O89 0.035(5) 0.032(5) 0.023(4) 0.008(4) 0.007(4) 0.001(4)
O90 0.029(4) 0.030(4) 0.022(4) 0.005(4) 0.004(3) 0.004(4)
O91 0.022(4) 0.020(4) 0.022(4) 0.007(3) 0.009(3) 0.004(3)
O92 0.023(4) 0.017(4) 0.022(4) 0.006(3) 0.008(3) 0.002(3)
O93 0.017(4) 0.024(4) 0.024(4) 0.011(3) 0.007(3) 0.004(3)
O94 0.030(4) 0.025(4) 0.024(4) 0.004(3) 0.011(3) 0.006(3)
O95 0.025(4) 0.034(4) 0.024(4) 0.013(4) 0.007(3) -0.006(3)
O96 0.020(4) 0.035(5) 0.030(4) 0.016(4) 0.004(3) -0.001(3)
O97 0.032(5) 0.051(6) 0.031(5) 0.014(4) 0.007(4) -0.015(4)
O98 0.050(6) 0.028(5) 0.033(5) 0.008(4) 0.010(4) 0.009(4)
O99 0.023(4) 0.019(4) 0.024(4) 0.012(3) 0.004(3) 0.003(3)
O100 0.026(4) 0.039(5) 0.034(5) 0.017(4) 0.006(4) 0.007(4)
O101 0.031(4) 0.032(5) 0.021(4) 0.007(4) 0.003(3) 0.003(4)
O102 0.019(4) 0.028(4) 0.024(4) 0.016(3) 0.008(3) 0.004(3)
O103 0.018(4) 0.020(4) 0.020(4) 0.007(3) 0.007(3) 0.003(3)
O104 0.025(4) 0.027(4) 0.025(4) 0.014(3) 0.002(3) 0.000(3)
O105 0.017(4) 0.022(4) 0.023(4) 0.012(3) 0.006(3) 0.005(3)
O106 0.031(4) 0.035(5) 0.029(4) 0.016(4) 0.002(4) 0.003(4)
O107 0.019(4) 0.028(4) 0.026(4) 0.014(3) 0.006(3) 0.003(3)
O108 0.022(4) 0.022(4) 0.021(4) 0.010(3) 0.009(3) 0.004(3)
O109 0.021(4) 0.022(4) 0.016(4) 0.007(3) 0.004(3) 0.001(3)
O110 0.032(4) 0.017(4) 0.020(4) 0.007(3) 0.007(3) 0.004(3)
O111 0.054(5) 0.029(4) 0.023(4) 0.017(4) 0.018(4) 0.014(4)
O112 0.032(4) 0.029(4) 0.022(4) 0.007(4) 0.006(3) 0.003(4)
O113 0.035(4) 0.021(4) 0.033(4) 0.016(4) 0.011(4) 0.012(3)
O114 0.032(4) 0.021(4) 0.023(4) 0.008(3) 0.010(3) 0.004(3)
O115 0.053(6) 0.029(5) 0.028(5) 0.012(4) 0.012(4) 0.011(4)
O116 0.022(4) 0.023(4) 0.025(4) 0.012(3) 0.010(3) 0.008(3)
O117 0.021(4) 0.042(5) 0.049(5) 0.025(4) 0.015(4) 0.003(4)
O118 0.036(5) 0.036(5) 0.027(4) 0.017(4) 0.011(4) 0.000(4)
O119 0.025(4) 0.038(5) 0.038(5) 0.022(4) 0.013(4) 0.015(4)
O120 0.036(5) 0.047(6) 0.043(5) 0.014(5) -0.001(4) 0.021(4)
O121 0.070(7) 0.030(5) 0.043(6) 0.020(4) 0.008(5) -0.005(5)
O122 0.024(4) 0.037(5) 0.026(4) 0.015(4) 0.006(3) 0.012(4)
O123 0.027(4) 0.014(4) 0.016(4) 0.006(3) 0.006(3) 0.002(3)
O124 0.028(4) 0.028(4) 0.027(4) 0.012(4) 0.009(3) 0.016(3)
C1 0.064(8) 0.096(9) 0.087(8) 0.015(7) 0.030(7) -0.005(7)
C2 0.045(8) 0.097(11) 0.049(9) -0.008(8) 0.017(7) -0.002(8)
C3 0.038(7) 0.046(7) 0.053(8) 0.020(6) 0.021(6) 0.022(6)
C4 0.030(7) 0.074(9) 0.053(8) 0.013(7) 0.015(6) 0.002(7)
C5 0.070(10) 0.078(10) 0.051(9) 0.021(8) 0.019(8) 0.013(9)
C6 0.064(8) 0.060(8) 0.060(8) 0.030(7) 0.034(7) 0.036(7)
C7 0.042(7) 0.046(7) 0.033(6) 0.010(6) 0.017(5) 0.014(6)
C8 0.050(7) 0.043(7) 0.034(6) 0.021(5) 0.020(6) 0.020(6)
C9 0.043(7) 0.029(6) 0.032(6) 0.011(5) 0.014(5) 0.006(5)
C10 0.040(6) 0.032(6) 0.026(6) 0.015(5) 0.008(5) 0.007(5)
C11 0.034(6) 0.037(6) 0.034(6) 0.025(5) 0.019(5) 0.016(5)
C12 0.051(7) 0.036(7) 0.027(6) 0.012(5) 0.012(5) 0.009(6)
C13 0.046(7) 0.036(7) 0.035(7) 0.019(6) 0.009(6) 0.006(6)
C14 0.040(7) 0.035(7) 0.032(7) 0.005(5) 0.010(6) 0.006(6)
C15 0.037(6) 0.042(7) 0.034(6) 0.020(5) 0.012(5) 0.010(5)
C16 0.047(7) 0.035(6) 0.032(6) 0.019(5) 0.022(5) 0.014(5)
C17 0.065(8) 0.035(7) 0.027(6) 0.007(5) 0.010(6) 0.010(6)
C18 0.060(8) 0.049(8) 0.031(7) 0.023(6) 0.002(6) 0.010(7)
C19 0.065(8) 0.039(7) 0.055(8) 0.028(6) 0.031(7) 0.016(6)
C20 0.049(8) 0.063(8) 0.052(8) 0.019(7) 0.024(6) 0.020(7)
C21 0.065(9) 0.089(11) 0.076(10) 0.027(9) 0.028(8) 0.032(9)
C22 0.054(10) 0.139(14) 0.086(12) 0.011(12) 0.031(10) 0.017(10)
C23 0.072(8) 0.112(9) 0.078(8) 0.022(7) 0.022(7) 0.013(7)
C24 0.050(9) 0.092(11) 0.063(9) 0.008(9) 0.023(8) 0.013(8)
C25 0.038(8) 0.120(12) 0.067(10) 0.025(9) 0.013(7) -0.004(9)
C26 0.080(12) 0.099(13) 0.059(10) 0.019(9) 0.035(9) 0.009(10)
C27 0.085(10) 0.066(9) 0.049(8) 0.033(7) 0.012(8) 0.023(8)
C28 0.076(10) 0.055(8) 0.050(8) 0.021(7) 0.022(7) 0.023(8)
C29 0.053(7) 0.041(7) 0.031(6) 0.020(5) 0.016(6) 0.026(6)
C30 0.100(11) 0.076(10) 0.042(8) 0.022(8) -0.003(8) 0.038(9)
C31 0.082(8) 0.064(8) 0.065(8) 0.015(6) 0.011(7) 0.025(7)
C32 0.054(8) 0.050(8) 0.042(7) 0.025(6) 0.015(6) 0.020(6)
C33 0.043(7) 0.044(7) 0.042(7) 0.016(6) 0.014(6) 0.017(6)
C34 0.063(9) 0.045(8) 0.060(8) 0.028(7) 0.024(7) 0.017(7)
C35 0.066(10) 0.063(9) 0.053(9) 0.017(7) 0.019(8) 0.008(8)
C36 0.029(7) 0.057(8) 0.059(8) 0.013(7) 0.019(6) 0.003(6)
C37 0.043(7) 0.038(7) 0.049(8) 0.015(6) 0.018(6) 0.011(6)
C38 0.045(8) 0.074(10) 0.057(9) 0.017(8) 0.011(7) 0.007(7)
C39 0.045(9) 0.081(11) 0.079(11) 0.010(9) 0.026(8) 0.002(8)
C40 0.051(8) 0.034(7) 0.036(7) 0.009(5) 0.020(6) 0.011(6)
C41 0.044(7) 0.042(6) 0.031(6) 0.015(5) 0.014(5) 0.002(6)
C42 0.046(7) 0.043(7) 0.031(6) 0.025(5) 0.020(5) 0.018(6)
C43 0.063(9) 0.060(8) 0.029(7) 0.012(6) 0.009(6) 0.022(7)
C44 0.061(9) 0.058(8) 0.046(8) 0.024(7) 0.008(7) 0.027(7)
C45 0.057(8) 0.060(8) 0.047(7) 0.033(6) 0.029(6) 0.027(7)
C46 0.051(7) 0.057(8) 0.032(7) 0.013(6) 0.013(6) 0.013(6)
C47 0.070(10) 0.098(11) 0.053(9) 0.030(8) 0.034(8) 0.049(9)
C48 0.074(11) 0.065(10) 0.113(14) 0.016(10) 0.056(10) 0.022(9)
C49 0.075(10) 0.085(11) 0.096(11) 0.030(9) 0.041(9) 0.015(9)
C50 0.048(8) 0.070(9) 0.068(9) 0.013(8) 0.033(7) 0.012(7)
C51 0.067(10) 0.090(11) 0.069(10) 0.023(9) 0.036(8) 0.006(9)
C52 0.085(12) 0.071(11) 0.075(11) 0.019(9) 0.042(9) -0.005(9)
C53 0.097(12) 0.057(9) 0.070(10) 0.025(8) 0.051(9) 0.033(8)
C54 0.090(10) 0.053(8) 0.066(9) 0.029(7) 0.047(8) 0.024(8)
C55 0.046(7) 0.046(7) 0.046(8) 0.011(6) 0.018(6) 0.001(6)
C56 0.058(9) 0.069(9) 0.042(8) 0.016(7) 0.013(7) 0.021(7)
C57 0.057(9) 0.074(10) 0.049(8) 0.028(7) 0.018(7) 0.027(8)
C58 0.068(9) 0.051(8) 0.050(8) 0.016(7) 0.028(7) 0.017(7)
C59 0.067(9) 0.063(8) 0.052(8) 0.031(7) 0.033(7) 0.020(7)
C60 0.070(9) 0.056(8) 0.057(8) 0.028(7) 0.017(7) 0.021(7)
C61 0.044(8) 0.041(7) 0.063(9) 0.024(7) -0.007(7) 0.001(6)
C62 0.047(7) 0.044(7) 0.061(8) 0.028(6) 0.008(6) 0.001(6)
C63 0.058(8) 0.038(7) 0.046(7) 0.021(6) 0.016(6) 0.000(6)
C64 0.056(8) 0.039(7) 0.048(7) 0.016(6) 0.016(6) 0.009(6)
C65 0.060(9) 0.045(8) 0.053(8) 0.020(7) 0.013(7) -0.002(7)
C66 0.054(9) 0.057(9) 0.063(9) 0.024(8) 0.011(7) -0.002(7)
C67 0.054(8) 0.041(7) 0.061(9) 0.029(7) 0.011(7) 0.005(6)
C68 0.072(9) 0.045(8) 0.058(8) 0.030(7) 0.010(7) 0.002(7)
C69 0.069(9) 0.041(7) 0.063(9) 0.028(7) 0.003(7) 0.003(7)
C70 0.053(9) 0.044(8) 0.073(10) 0.035(7) -0.001(8) 0.002(7)
C71 0.121(12) 0.072(9) 0.071(9) 0.049(8) 0.025(9) 0.032(9)
C72 0.168(10) 0.136(10) 0.128(10) 0.063(8) 0.009(8) 0.010(8)
C73 0.187(15) 0.140(13) 0.112(12) 0.061(11) 0.010(12) -0.004(13)
C74 0.203(16) 0.157(14) 0.096(12) 0.079(11) 0.032(12) 0.044(13)
C75 0.178(16) 0.179(16) 0.092(12) 0.082(12) 0.000(13) 0.012(14)
C76 0.154(16) 0.153(15) 0.066(11) 0.062(11) 0.034(11) 0.049(14)
N12 0.101(10) 0.117(10) 0.101(10) 0.046(8) 0.020(8) -0.004(8)
C77 0.195(19) 0.167(18) 0.104(15) 0.082(14) 0.010(15) 0.016(16)
C78 0.224(17) 0.161(16) 0.098(13) 0.054(13) 0.013(14) 0.042(15)
N1 0.088(12) 0.076(11) 0.079(11) 0.003(9) 0.066(10) -0.001(9)
N2 0.051(7) 0.025(5) 0.044(7) 0.018(5) 0.026(5) 0.017(5)
N3 0.044(7) 0.041(6) 0.044(7) 0.020(6) 0.016(5) 0.019(5)
N4 0.105(14) 0.061(10) 0.096(14) -0.011(9) 0.076(12) -0.006(10)
N5 0.070(9) 0.040(7) 0.056(8) 0.013(6) 0.019(7) 0.026(7)
N6 0.072(10) 0.053(8) 0.089(12) 0.008(8) 0.061(9) 0.007(8)
N7 0.059(8) 0.048(7) 0.049(7) 0.029(6) 0.028(6) 0.027(6)
N8 0.101(9) 0.094(9) 0.098(9) 0.031(7) 0.054(8) 0.003(7)
N9 0.062(9) 0.066(9) 0.056(8) 0.024(7) 0.034(7) 0.017(7)
N10 0.055(8) 0.059(8) 0.046(8) 0.026(7) -0.004(6) -0.013(7)
N11 0.048(8) 0.072(10) 0.084(11) 0.052(9) -0.006(7) -0.016(7)

loop_
_atom_type_symbol
_atom_type_description
_atom_type_scat_dispersion_real
_atom_type_scat_dispersion_imag
_atom_type_scat_source
C C 0.0033 0.0016 'International Tables Vol C Tables 4.2.6.8 and 6.1.1.4'
H H 0.0000 0.0000 'International Tables Vol C Tables 4.2.6.8 and 6.1.1.4'
N N 0.0061 0.0033 'International Tables Vol C Tables 4.2.6.8 and 6.1.1.4'
O O 0.0106 0.0060 'International Tables Vol C Tables 4.2.6.8 and 6.1.1.4'
Mo Mo -1.6832 0.6857 'International Tables Vol C Tables 4.2.6.8 and 6.1.1.4'
P P 0.1023 0.0942 'International Tables Vol C Tables 4.2.6.8 and 6.1.1.4'
Cd Cd -0.8075 1.2024 'International Tables Vol C Tables 4.2.6.8 and 6.1.1.4'
Zn Zn 0.2839 1.4301 'International Tables Vol C Tables 4.2.6.8 and 6.1.1.4'

loop_
_geom_angle_atom_site_label_1
_geom_angle_atom_site_label_2
_geom_angle_atom_site_label_3
_geom_angle
_geom_angle_site_symmetry_1
_geom_angle_site_symmetry_3
_geom_angle_publ_flag
O1 Mo1 Mo2 101.8(3) . . ?
O1 Mo1 O2 101.4(3) . . ?
O1 Mo1 O3 106.7(4) . . ?
O1 Mo1 O7 95.8(4) . . ?
O1 Mo1 O8 96.4(3) . . ?
O1 Mo1 O14 167.8(3) . . ?
O2 Mo1 Mo2 48.5(2) . . ?
O2 Mo1 O7 161.9(3) . . ?
O2 Mo1 O8 86.1(3) . . ?
O2 Mo1 O14 83.0(3) . . ?
O3 Mo1 Mo2 48.3(2) . . ?
O3 Mo1 O2 95.4(3) . . ?
O3 Mo1 O7 84.6(3) . . ?
O3 Mo1 O8 156.0(3) . . ?
O3 Mo1 O14 84.0(3) . . ?
O7 Mo1 Mo2 132.6(2) . . ?
O7 Mo1 O8 86.7(3) . . ?
O7 Mo1 O14 79.0(3) . . ?
O8 Mo1 Mo2 133.4(2) . . ?
O8 Mo1 O14 72.4(3) . . ?
O14 Mo1 Mo2 89.65(18) . . ?
O2 Mo2 Mo1 48.7(2) . . ?
O2 Mo2 O4 86.7(3) . . ?
O2 Mo2 O5 161.1(3) . . ?
O2 Mo2 O16 81.9(3) . . ?
O3 Mo2 Mo1 47.9(2) . . ?
O3 Mo2 O2 95.3(3) . . ?
O3 Mo2 O4 154.1(3) . . ?
O3 Mo2 O5 87.5(3) . . ?
O3 Mo2 O16 82.5(3) . . ?
O4 Mo2 Mo1 133.8(2) . . ?
O4 Mo2 O16 72.1(3) . . ?
O5 Mo2 Mo1 135.0(2) . . ?
O5 Mo2 O4 82.8(3) . . ?
O5 Mo2 O16 79.9(3) . . ?
O6 Mo2 Mo1 101.2(3) . . ?
O6 Mo2 O2 102.3(4) . . ?
O6 Mo2 O3 105.0(4) . . ?
O6 Mo2 O4 99.8(4) . . ?
O6 Mo2 O5 95.0(4) . . ?
O6 Mo2 O16 170.8(4) . . ?
O16 Mo2 Mo1 87.77(17) . . ?
O4 Mo3 Mo4 133.4(2) . . ?
O4 Mo3 O16 71.7(2) . . ?
O15 Mo3 Mo4 48.8(2) . . ?
O15 Mo3 O4 85.9(3) . . ?
O15 Mo3 O16 81.9(3) . . ?
O15 Mo3 O19 161.7(3) . . ?
O16 Mo3 Mo4 88.98(17) . . ?
O17 Mo3 Mo4 100.8(3) . . ?
O17 Mo3 O4 98.7(3) . . ?
O17 Mo3 O15 101.8(4) . . ?
O17 Mo3 O16 169.6(3) . . ?
O17 Mo3 O19 94.9(4) . . ?
O17 Mo3 O21 106.2(4) . . ?
O19 Mo3 Mo4 135.0(2) . . ?
O19 Mo3 O4 84.3(3) . . ?
O19 Mo3 O16 80.3(3) . . ?
O21 Mo3 Mo4 47.9(2) . . ?
O21 Mo3 O4 154.2(3) . . ?
O21 Mo3 O15 95.0(3) . . ?
O21 Mo3 O16 82.9(3) . . ?
O21 Mo3 O19 87.3(3) . . ?
O15 Mo4 Mo3 48.7(2) . . ?
O15 Mo4 O24 82.2(3) . . ?
O15 Mo4 O25 85.6(3) . . ?
O15 Mo4 O29 160.8(3) . . ?
O21 Mo4 Mo3 47.7(2) . . ?
O21 Mo4 O15 94.8(3) . . ?
O21 Mo4 O24 82.5(3) . . ?
O21 Mo4 O25 154.7(3) . . ?
O21 Mo4 O29 87.5(3) . . ?
O22 Mo4 Mo3 102.1(3) . . ?
O22 Mo4 O15 102.0(4) . . ?
O22 Mo4 O21 107.7(4) . . ?
O22 Mo4 O24 168.4(4) . . ?
O22 Mo4 O25 96.9(4) . . ?
O22 Mo4 O29 95.4(4) . . ?
O24 Mo4 Mo3 88.92(17) . . ?
O25 Mo4 Mo3 133.12(19) . . ?
O25 Mo4 O24 72.4(3) . . ?
O29 Mo4 Mo3 134.9(2) . . ?
O29 Mo4 O24 79.2(3) . . ?
O29 Mo4 O25 84.3(3) . . ?
O12 Mo5 Mo6 49.0(2) . . ?
O12 Mo5 O24 82.3(3) . . ?
O12 Mo5 O25 85.4(3) . . ?
O12 Mo5 O28 162.3(3) . . ?
O24 Mo5 Mo6 88.98(17) . . ?
O25 Mo5 Mo6 133.16(19) . . ?
O25 Mo5 O24 72.5(3) . . ?
O26 Mo5 Mo6 48.1(2) . . ?
O26 Mo5 O12 95.6(3) . . ?
O26 Mo5 O24 82.9(3) . . ?
O26 Mo5 O25 155.1(3) . . ?
O26 Mo5 O28 88.9(3) . . ?
O27 Mo5 Mo6 100.6(3) . . ?
O27 Mo5 O12 101.1(3) . . ?
O27 Mo5 O24 169.7(3) . . ?
O27 Mo5 O25 98.0(3) . . ?
O27 Mo5 O26 106.3(3) . . ?
O27 Mo5 O28 94.1(3) . . ?
O28 Mo5 Mo6 136.9(2) . . ?
O28 Mo5 O24 81.2(3) . . ?
O28 Mo5 O25 83.5(3) . . ?
O8 Mo6 Mo5 133.4(2) . . ?
O8 Mo6 O14 72.1(3) . . ?
O10 Mo6 Mo5 137.3(2) . . ?
O10 Mo6 O8 82.1(3) . . ?
O10 Mo6 O14 80.9(3) . . ?
O11 Mo6 Mo5 100.3(3) . . ?
O11 Mo6 O8 99.6(3) . . ?
O11 Mo6 O10 94.4(3) . . ?
O11 Mo6 O12 101.4(3) . . ?
O11 Mo6 O14 170.9(3) . . ?
O11 Mo6 O26 105.5(3) . . ?
O12 Mo6 Mo5 48.47(19) . . ?
O12 Mo6 O8 86.3(3) . . ?
O12 Mo6 O10 161.7(3) . . ?
O12 Mo6 O14 82.1(3) . . ?
O14 Mo6 Mo5 88.39(17) . . ?
O26 Mo6 Mo5 47.5(2) . . ?
O26 Mo6 O8 154.2(3) . . ?
O26 Mo6 O10 89.9(3) . . ?
O26 Mo6 O12 94.4(3) . . ?
O26 Mo6 O14 82.4(3) . . ?
O36 Mo7 Mo8 134.3(2) . . ?
O36 Mo7 O51 79.3(3) . . ?
O36 Mo7 O54 84.9(3) . . ?
O43 Mo7 Mo8 48.0(2) . . ?
O43 Mo7 O36 86.5(3) . . ?
O43 Mo7 O51 82.7(3) . . ?
O43 Mo7 O54 154.7(3) . . ?
O43 Mo7 O62 95.1(3) . . ?
O50 Mo7 Mo8 103.0(3) . . ?
O50 Mo7 O36 94.9(4) . . ?
O50 Mo7 O43 108.6(4) . . ?
O50 Mo7 O51 167.2(3) . . ?
O50 Mo7 O54 95.9(4) . . ?
O50 Mo7 O62 102.7(4) . . ?
O51 Mo7 Mo8 89.13(17) . . ?
O54 Mo7 Mo8 133.32(19) . . ?
O54 Mo7 O51 72.4(3) . . ?
O62 Mo7 Mo8 48.9(2) . . ?
O62 Mo7 O36 160.8(3) . . ?
O62 Mo7 O51 81.9(3) . . ?
O62 Mo7 O54 85.6(3) . . ?
O40 Mo8 Mo7 134.6(2) . . ?
O40 Mo8 O44 79.6(3) . . ?
O40 Mo8 O46 83.9(3) . . ?
O42 Mo8 Mo7 101.1(3) . . ?
O42 Mo8 O40 95.6(4) . . ?
O42 Mo8 O43 106.3(4) . . ?
O42 Mo8 O44 169.4(3) . . ?
O42 Mo8 O46 99.6(3) . . ?
O42 Mo8 O62 102.6(4) . . ?
O43 Mo8 Mo7 47.7(2) . . ?
O43 Mo8 O40 87.2(3) . . ?
O43 Mo8 O44 83.0(3) . . ?
O43 Mo8 O46 153.3(3) . . ?
O43 Mo8 O62 94.7(3) . . ?
O44 Mo8 Mo7 88.81(17) . . ?
O46 Mo8 Mo7 133.1(2) . . ?
O46 Mo8 O44 70.7(2) . . ?
O62 Mo8 Mo7 48.7(2) . . ?
O62 Mo8 O40 160.4(3) . . ?
O62 Mo8 O44 81.2(3) . . ?
O62 Mo8 O46 85.8(3) . . ?
O34 Mo9 Mo10 136.5(2) . . ?
O34 Mo9 O51 80.8(3) . . ?
O34 Mo9 O54 83.5(3) . . ?
O51 Mo9 Mo10 88.26(17) . . ?
O54 Mo9 Mo10 132.76(19) . . ?
O54 Mo9 O51 72.6(3) . . ?
O55 Mo9 Mo10 48.7(2) . . ?
O55 Mo9 O34 161.6(3) . . ?
O55 Mo9 O51 81.9(3) . . ?
O55 Mo9 O54 85.4(3) . . ?
O58 Mo9 Mo10 100.9(3) . . ?
O58 Mo9 O34 94.7(3) . . ?
O58 Mo9 O51 170.2(3) . . ?
O58 Mo9 O54 98.3(3) . . ?
O58 Mo9 O55 101.4(3) . . ?
O58 Mo9 O60 106.6(4) . . ?
O60 Mo9 Mo10 48.0(2) . . ?
O60 Mo9 O34 88.7(3) . . ?
O60 Mo9 O51 82.2(3) . . ?
O60 Mo9 O54 154.4(3) . . ?
O60 Mo9 O55 95.1(3) . . ?
O52 Mo10 Mo9 89.16(17) . . ?
O55 Mo10 Mo9 48.43(19) . . ?
O55 Mo10 O52 82.3(3) . . ?
O55 Mo10 O56 86.9(3) . . ?
O55 Mo10 O61 161.9(3) . . ?
O56 Mo10 Mo9 134.0(2) . . ?
O56 Mo10 O52 71.8(3) . . ?
O57 Mo10 Mo9 100.3(3) . . ?
O57 Mo10 O52 170.0(3) . . ?
O57 Mo10 O55 101.6(3) . . ?
O57 Mo10 O56 99.1(3) . . ?
O57 Mo10 O60 105.7(3) . . ?
O57 Mo10 O61 94.6(3) . . ?
O60 Mo10 Mo9 47.7(2) . . ?
O60 Mo10 O52 83.0(3) . . ?
O60 Mo10 O55 94.5(3) . . ?
O60 Mo10 O56 154.3(3) . . ?
O60 Mo10 O61 89.0(3) . . ?
O61 Mo10 Mo9 136.6(2) . . ?
O61 Mo10 O52 80.5(3) . . ?
O61 Mo10 O56 82.3(3) . . ?
O45 Mo11 Mo12 48.1(2) . . ?
O45 Mo11 O48 95.2(3) . . ?
O45 Mo11 O52 83.1(3) . . ?
O45 Mo11 O53 84.9(3) . . ?
O45 Mo11 O56 154.7(3) . . ?
O48 Mo11 Mo12 48.6(2) . . ?
O48 Mo11 O52 82.2(3) . . ?
O48 Mo11 O53 161.2(3) . . ?
O48 Mo11 O56 85.9(3) . . ?
O49 Mo11 Mo12 101.9(3) . . ?
O49 Mo11 O45 106.9(3) . . ?
O49 Mo11 O48 102.0(3) . . ?
O49 Mo11 O52 168.5(3) . . ?
O49 Mo11 O53 95.9(4) . . ?
O49 Mo11 O56 97.5(3) . . ?
O52 Mo11 Mo12 88.93(18) . . ?
O53 Mo11 Mo12 132.7(2) . . ?
O53 Mo11 O52 79.1(3) . . ?
O53 Mo11 O56 86.2(3) . . ?
O56 Mo11 Mo12 133.2(2) . . ?
O56 Mo11 O52 72.0(3) . . ?
O41 Mo12 Mo11 134.4(2) . . ?
O41 Mo12 O44 79.6(3) . . ?
O41 Mo12 O46 83.7(3) . . ?
O44 Mo12 Mo11 88.72(18) . . ?
O45 Mo12 Mo11 48.2(2) . . ?
O45 Mo12 O41 86.5(3) . . ?
O45 Mo12 O44 82.9(3) . . ?
O45 Mo12 O46 153.9(3) . . ?
O45 Mo12 O48 95.2(3) . . ?
O46 Mo12 Mo11 133.86(19) . . ?
O46 Mo12 O44 71.6(3) . . ?
O47 Mo12 Mo11 101.2(3) . . ?
O47 Mo12 O41 94.9(3) . . ?
O47 Mo12 O44 169.7(3) . . ?
O47 Mo12 O45 105.6(4) . . ?
O47 Mo12 O46 99.3(3) . . ?
O47 Mo12 O48 102.4(3) . . ?
O48 Mo12 Mo11 48.6(2) . . ?
O48 Mo12 O41 161.4(3) . . ?
O48 Mo12 O44 82.2(3) . . ?
O48 Mo12 O46 86.8(3) . . ?
O63 Mo13 Mo14 102.0(3) . . ?
O63 Mo13 O64 97.9(3) . . ?
O63 Mo13 O65 96.1(3) . . ?
O63 Mo13 O71 168.7(3) . . ?
O63 Mo13 O73 101.7(3) . . ?
O63 Mo13 O124 105.8(4) . . ?
O64 Mo13 Mo14 133.6(2) . . ?
O64 Mo13 O71 71.4(3) . . ?
O65 Mo13 Mo14 134.1(2) . . ?
O65 Mo13 O64 83.9(3) . . ?
O65 Mo13 O71 79.2(3) . . ?
O71 Mo13 Mo14 88.47(18) . . ?
O73 Mo13 Mo14 48.6(2) . . ?
O73 Mo13 O64 86.5(3) . . ?
O73 Mo13 O65 160.8(3) . . ?
O73 Mo13 O71 81.9(3) . . ?
O124 Mo13 Mo14 47.7(2) . . ?
O124 Mo13 O64 155.3(3) . . ?
O124 Mo13 O65 86.8(3) . . ?
O124 Mo13 O71 84.3(3) . . ?
O124 Mo13 O73 95.2(3) . . ?
O73 Mo14 Mo13 48.8(2) . . ?
O73 Mo14 O75 163.3(3) . . ?
O73 Mo14 O76 83.0(3) . . ?
O73 Mo14 O91 86.0(3) . . ?
O74 Mo14 Mo13 101.7(3) . . ?
O74 Mo14 O73 101.0(3) . . ?
O74 Mo14 O75 94.4(3) . . ?
O74 Mo14 O76 168.2(3) . . ?
O74 Mo14 O91 96.1(3) . . ?
O74 Mo14 O124 106.1(4) . . ?
O75 Mo14 Mo13 133.8(2) . . ?
O75 Mo14 O76 80.7(3) . . ?
O75 Mo14 O91 86.1(3) . . ?
O76 Mo14 Mo13 89.28(18) . . ?
O91 Mo14 Mo13 133.6(2) . . ?
O91 Mo14 O76 73.0(3) . . ?
O124 Mo14 Mo13 47.8(2) . . ?
O124 Mo14 O73 95.4(3) . . ?
O124 Mo14 O75 86.3(3) . . ?
O124 Mo14 O76 84.3(3) . . ?
O124 Mo14 O91 156.9(3) . . ?
O76 Mo15 Mo16 88.85(17) . . ?
O84 Mo15 Mo16 47.6(2) . . ?
O84 Mo15 O76 82.3(3) . . ?
O84 Mo15 O88 89.2(3) . . ?
O84 Mo15 O91 154.3(3) . . ?
O84 Mo15 O92 94.6(3) . . ?
O88 Mo15 Mo16 136.7(2) . . ?
O88 Mo15 O76 80.5(3) . . ?
O88 Mo15 O91 82.7(3) . . ?
O90 Mo15 Mo16 100.4(3) . . ?
O90 Mo15 O76 170.5(3) . . ?
O90 Mo15 O84 105.4(4) . . ?
O90 Mo15 O88 93.8(3) . . ?
O90 Mo15 O91 99.5(3) . . ?
O90 Mo15 O92 101.7(3) . . ?
O91 Mo15 Mo16 133.6(2) . . ?
O91 Mo15 O76 72.4(3) . . ?
O92 Mo15 Mo16 48.5(2) . . ?
O92 Mo15 O76 82.9(3) . . ?
O92 Mo15 O88 162.4(3) . . ?
O92 Mo15 O91 86.5(3) . . ?
O77 Mo16 Mo15 88.16(17) . . ?
O81 Mo16 Mo15 135.7(2) . . ?
O81 Mo16 O77 81.7(3) . . ?
O81 Mo16 O86 83.2(3) . . ?
O84 Mo16 Mo15 47.6(2) . . ?
O84 Mo16 O77 83.1(3) . . ?
O84 Mo16 O81 88.3(3) . . ?
O84 Mo16 O86 153.9(3) . . ?
O84 Mo16 O92 94.4(3) . . ?
O86 Mo16 Mo15 133.63(19) . . ?
O86 Mo16 O77 71.3(3) . . ?
O89 Mo16 Mo15 100.9(3) . . ?
O89 Mo16 O77 169.8(3) . . ?
O89 Mo16 O81 94.9(3) . . ?
O89 Mo16 O84 106.4(4) . . ?
O89 Mo16 O86 98.9(3) . . ?
O89 Mo16 O92 101.2(3) . . ?
O92 Mo16 Mo15 48.4(2) . . ?
O92 Mo16 O77 81.2(3) . . ?
O92 Mo16 O81 162.2(3) . . ?
O92 Mo16 O86 86.8(3) . . ?
O70 Mo17 Mo18 48.0(2) . . ?
O70 Mo17 O72 95.0(3) . . ?
O70 Mo17 O77 84.4(3) . . ?
O70 Mo17 O80 85.6(3) . . ?
O70 Mo17 O86 155.7(3) . . ?
O72 Mo17 Mo18 48.5(2) . . ?
O72 Mo17 O77 81.8(3) . . ?
O72 Mo17 O80 161.3(3) . . ?
O72 Mo17 O86 86.3(3) . . ?
O77 Mo17 Mo18 89.65(17) . . ?
O78 Mo17 Mo18 103.5(3) . . ?
O78 Mo17 O70 108.4(4) . . ?
O78 Mo17 O72 102.8(3) . . ?
O78 Mo17 O77 165.8(3) . . ?
O78 Mo17 O80 94.7(4) . . ?
O78 Mo17 O86 94.9(3) . . ?
O80 Mo17 Mo18 133.3(2) . . ?
O80 Mo17 O77 79.6(3) . . ?
O80 Mo17 O86 85.6(3) . . ?
O86 Mo17 Mo18 133.71(19) . . ?
O86 Mo17 O77 71.7(3) . . ?
O64 Mo18 Mo17 133.1(2) . . ?
O64 Mo18 O71 70.8(3) . . ?
O66 Mo18 Mo17 134.8(2) . . ?
O66 Mo18 O64 83.4(3) . . ?
O66 Mo18 O71 80.0(3) . . ?
O69 Mo18 Mo17 101.8(3) . . ?
O69 Mo18 O64 99.9(3) . . ?
O69 Mo18 O66 94.9(4) . . ?
O69 Mo18 O70 106.5(4) . . ?
O69 Mo18 O71 169.7(3) . . ?
O69 Mo18 O72 102.5(4) . . ?
O70 Mo18 Mo17 47.7(2) . . ?
O70 Mo18 O64 152.7(3) . . ?
O70 Mo18 O66 87.4(3) . . ?
O70 Mo18 O71 82.4(3) . . ?
O70 Mo18 O72 94.8(3) . . ?
O71 Mo18 Mo17 88.03(17) . . ?
O72 Mo18 Mo17 48.6(2) . . ?
O72 Mo18 O64 86.2(3) . . ?
O72 Mo18 O66 161.1(3) . . ?
O72 Mo18 O71 81.7(3) . . ?
O93 Mo19 Mo20 132.96(19) . . ?
O93 Mo19 O103 72.0(3) . . ?
O94 Mo19 Mo20 101.3(3) . . ?
O94 Mo19 O93 97.1(3) . . ?
O94 Mo19 O95 93.6(3) . . ?
O94 Mo19 O99 106.8(3) . . ?
O94 Mo19 O102 101.5(3) . . ?
O94 Mo19 O103 168.6(3) . . ?
O95 Mo19 Mo20 136.4(2) . . ?
O95 Mo19 O93 84.3(3) . . ?
O95 Mo19 O103 82.1(3) . . ?
O99 Mo19 Mo20 48.1(2) . . ?
O99 Mo19 O93 155.4(3) . . ?
O99 Mo19 O95 88.4(3) . . ?
O99 Mo19 O102 95.5(3) . . ?
O99 Mo19 O103 83.7(3) . . ?
O102 Mo19 Mo20 48.9(2) . . ?
O102 Mo19 O93 85.2(3) . . ?
O102 Mo19 O95 162.6(3) . . ?
O102 Mo19 O103 81.4(3) . . ?
O103 Mo19 Mo20 88.98(17) . . ?
O99 Mo20 Mo19 47.6(2) . . ?
O99 Mo20 O102 94.8(3) . . ?
O99 Mo20 O105 82.0(3) . . ?
O99 Mo20 O107 153.6(3) . . ?
O99 Mo20 O122 89.6(3) . 1_455 ?
O101 Mo20 Mo19 99.9(3) . . ?
O101 Mo20 O99 105.7(3) . . ?
O101 Mo20 O102 100.8(3) . . ?
O101 Mo20 O105 171.3(3) . . ?
O101 Mo20 O107 99.9(3) . . ?
O101 Mo20 O122 93.6(4) . 1_455 ?
O102 Mo20 Mo19 48.8(2) . . ?
O102 Mo20 O105 82.2(3) . . ?
O102 Mo20 O107 86.5(3) . . ?
O102 Mo20 O122 163.1(3) . 1_455 ?
O105 Mo20 Mo19 88.25(17) . . ?
O107 Mo20 Mo19 133.7(2) . . ?
O107 Mo20 O105 72.0(3) . . ?
O122 Mo20 Mo19 137.1(2) 1_455 . ?
O122 Mo20 O105 82.2(3) 1_455 . ?
O122 Mo20 O107 82.4(3) 1_455 . ?
O105 Mo21 Mo22 89.97(18) . . ?
O107 Mo21 Mo22 132.7(2) . . ?
O107 Mo21 O105 72.4(3) . . ?
O108 Mo21 Mo22 48.9(2) . . ?
O108 Mo21 O105 82.9(3) . . ?
O108 Mo21 O107 84.9(3) . . ?
O108 Mo21 O119 160.9(3) . 1_455 ?
O113 Mo21 Mo22 47.8(2) . . ?
O113 Mo21 O105 84.7(3) . . ?
O113 Mo21 O107 156.9(3) . . ?
O113 Mo21 O108 95.4(3) . . ?
O113 Mo21 O119 87.5(3) . 1_455 ?
O117 Mo21 Mo22 101.3(3) . . ?
O117 Mo21 O105 168.2(4) . . ?
O117 Mo21 O107 97.1(4) . . ?
O117 Mo21 O108 101.8(3) . . ?
O117 Mo21 O113 105.5(4) . . ?
O117 Mo21 O119 95.6(4) . 1_455 ?
O119 Mo21 Mo22 135.0(2) 1_455 . ?
O119 Mo21 O105 78.5(3) 1_455 . ?
O119 Mo21 O107 85.1(3) 1_455 . ?
O108 Mo22 Mo21 48.5(2) . . ?
O108 Mo22 O109 81.6(3) . . ?
O108 Mo22 O114 162.3(3) . . ?
O108 Mo22 O116 87.7(3) . . ?
O109 Mo22 Mo21 87.59(17) . . ?
O113 Mo22 Mo21 48.1(2) . . ?
O113 Mo22 O108 95.3(3) . . ?
O113 Mo22 O109 82.9(3) . . ?
O113 Mo22 O114 87.7(3) . . ?
O113 Mo22 O116 153.3(3) . . ?
O114 Mo22 Mo21 135.6(2) . . ?
O114 Mo22 O109 81.6(3) . . ?
O114 Mo22 O116 82.0(3) . . ?
O116 Mo22 Mo21 134.3(2) . . ?
O116 Mo22 O109 71.3(3) . . ?
O118 Mo22 Mo21 101.3(3) . . ?
O118 Mo22 O108 101.4(3) . . ?
O118 Mo22 O109 170.4(3) . . ?
O118 Mo22 O113 105.7(4) . . ?
O118 Mo22 O114 94.4(3) . . ?
O118 Mo22 O116 99.6(3) . . ?
O104 Mo23 Mo24 47.9(2) . . ?
O104 Mo23 O109 83.9(3) . . ?
O104 Mo23 O112 86.9(3) . . ?
O104 Mo23 O116 155.5(3) . . ?
O104 Mo23 O123 95.1(3) . . ?
O106 Mo23 Mo24 101.4(3) . . ?
O106 Mo23 O104 105.6(4) . . ?
O106 Mo23 O109 168.9(3) . . ?
O106 Mo23 O112 95.8(4) . . ?
O106 Mo23 O116 98.1(3) . . ?
O106 Mo23 O123 102.3(4) . . ?
O109 Mo23 Mo24 89.22(18) . . ?
O112 Mo23 Mo24 134.4(2) . . ?
O112 Mo23 O109 78.8(3) . . ?
O112 Mo23 O116 84.8(3) . . ?
O116 Mo23 Mo24 132.9(2) . . ?
O116 Mo23 O109 71.9(3) . . ?
O123 Mo23 Mo24 48.6(2) . . ?
O123 Mo23 O109 82.2(3) . . ?
O123 Mo23 O112 160.5(3) . . ?
O123 Mo23 O116 85.5(3) . . ?
O93 Mo24 Mo23 134.01(19) . . ?
O93 Mo24 O103 72.6(3) . . ?
O96 Mo24 Mo23 134.9(2) . . ?
O96 Mo24 O93 83.7(3) . . ?
O96 Mo24 O103 80.0(3) . . ?
O100 Mo24 Mo23 102.3(3) . . ?
O100 Mo24 O93 96.5(3) . . ?
O100 Mo24 O96 94.6(3) . . ?
O100 Mo24 O103 168.3(3) . . ?
O100 Mo24 O104 107.1(4) . . ?
O100 Mo24 O123 101.9(3) . . ?
O103 Mo24 Mo23 88.70(17) . . ?
O104 Mo24 Mo23 48.0(2) . . ?
O104 Mo24 O93 155.3(3) . . ?
O104 Mo24 O96 87.2(3) . . ?
O104 Mo24 O103 83.1(3) . . ?
O104 Mo24 O123 95.4(3) . . ?
O123 Mo24 Mo23 48.9(2) . . ?
O123 Mo24 O93 86.5(3) . . ?
O123 Mo24 O96 161.7(3) . . ?
O123 Mo24 O103 82.2(3) . . ?
O16 P1 O14 108.0(4) . . ?
O16 P1 O24 108.6(4) . . ?
O23 P1 O14 111.8(4) . . ?
O23 P1 O16 110.1(4) . . ?
O23 P1 O24 110.8(4) . . ?
O24 P1 O14 107.5(4) . . ?
O7 P2 O13 108.7(5) . . ?
O9 P2 O7 110.8(5) . . ?
O9 P2 O10 111.7(5) . . ?
O9 P2 O13 108.7(5) . . ?
O10 P2 O7 112.1(4) . . ?
O10 P2 O13 104.5(4) . . ?
O5 P3 O20 104.9(5) . . ?
O18 P3 O5 112.4(5) . . ?
O18 P3 O19 114.4(5) . . ?
O18 P3 O20 106.8(4) . . ?
O19 P3 O5 110.9(4) . . ?
O19 P3 O20 106.6(5) . . ?
O33 P4 O32 109.5(5) . . ?
O33 P4 O34 110.7(5) . . ?
O33 P4 O36 110.8(5) . . ?
O34 P4 O32 104.3(5) . . ?
O36 P4 O32 108.7(5) . . ?
O36 P4 O34 112.7(4) . . ?
O37 P5 O44 110.2(4) . . ?
O37 P5 O51 111.0(4) . . ?
O37 P5 O52 111.4(4) . . ?
O44 P5 O52 107.8(4) . . ?
O51 P5 O44 108.7(4) . . ?
O51 P5 O52 107.6(4) . . ?
O28 P6 O30 104.3(5) . . ?
O29 P6 O28 112.3(4) . . ?
O29 P6 O30 109.0(5) . . ?
O31 P6 O28 111.2(5) . . ?
O31 P6 O29 110.9(5) . . ?
O31 P6 O30 108.8(5) . . ?
O38 P7 O39 108.0(4) . . ?
O38 P7 O41 112.7(4) . . ?
O40 P7 O38 113.2(5) . . ?
O40 P7 O39 108.2(5) . . ?
O40 P7 O41 112.1(4) . . ?
O41 P7 O39 101.9(5) . . ?
O53 P8 O35 108.9(5) . . ?
O59 P8 O35 109.2(5) . . ?
O59 P8 O53 111.2(5) . . ?
O59 P8 O61 111.5(5) . . ?
O61 P8 O35 103.7(4) . . ?
O61 P8 O53 111.9(4) . . ?
O71 P9 O76 107.6(4) . . ?
O77 P9 O71 107.9(4) . . ?
O77 P9 O76 106.8(4) . . ?
O79 P9 O71 110.3(4) . . ?
O79 P9 O76 112.4(4) . . ?
O79 P9 O77 111.6(4) . . ?
O75 P10 O85 107.6(5) . . ?
O87 P10 O75 109.5(5) . . ?
O87 P10 O85 107.9(5) . . ?
O87 P10 O88 112.1(5) . . ?
O88 P10 O75 112.9(4) . . ?
O88 P10 O85 106.7(5) . . ?
O65 P11 O67 105.0(4) . . ?
O66 P11 O65 110.0(4) . . ?
O66 P11 O67 107.1(4) . . ?
O68 P11 O65 112.3(5) . . ?
O68 P11 O66 114.8(5) . . ?
O68 P11 O67 107.0(4) . . ?
O80 P12 O82 108.8(5) . . ?
O81 P12 O80 112.4(4) . . ?
O81 P12 O82 105.6(5) . . ?
O83 P12 O80 110.8(5) . . ?
O83 P12 O81 109.8(5) . . ?
O83 P12 O82 109.3(5) . . ?
O105 P13 O103 106.4(4) . . ?
O105 P13 O109 107.6(4) . . ?
O109 P13 O103 108.0(4) . . ?
O110 P13 O103 111.1(4) . . ?
O110 P13 O105 112.7(4) . . ?
O110 P13 O109 110.7(4) . . ?
O95 P14 O98 106.0(5) . . ?
O96 P14 O95 110.5(4) . . ?
O96 P14 O98 109.0(5) . . ?
O97 P14 O95 110.5(5) . . ?
O97 P14 O96 110.6(5) . . ?
O97 P14 O98 110.2(5) . . ?
O111 P15 O112 115.0(5) . . ?
O111 P15 O114 111.5(5) . . ?
O111 P15 O115 107.7(5) . . ?
O112 P15 O114 110.5(4) . . ?
O112 P15 O115 106.8(5) . . ?
O114 P15 O115 104.6(4) . . ?
O119 P16 O121 108.8(5) . . ?
O120 P16 O119 109.8(5) . . ?
O120 P16 O121 109.2(5) . . ?
O120 P16 O122 109.4(5) . . ?
O122 P16 O119 112.7(4) . . ?
O122 P16 O121 106.8(5) . . ?
O2 Cd1 O2 180.0 . 2_766 ?
O12 Cd1 O2 83.7(2) 2_766 . ?
O12 Cd1 O2 96.3(2) . . ?
O12 Cd1 O2 96.3(2) 2_766 2_766 ?
O12 Cd1 O2 83.7(2) . 2_766 ?
O12 Cd1 O12 180.0(5) 2_766 . ?
O15 Cd1 O2 83.4(3) . 2_766 ?
O15 Cd1 O2 96.6(3) 2_766 2_766 ?
O15 Cd1 O2 83.4(3) 2_766 . ?
O15 Cd1 O2 96.6(3) . . ?
O15 Cd1 O12 96.6(2) . . ?
O15 Cd1 O12 83.4(2) . 2_766 ?
O15 Cd1 O12 83.4(2) 2_766 . ?
O15 Cd1 O12 96.6(2) 2_766 2_766 ?
O15 Cd1 O15 180.0 . 2_766 ?
O48 Cd2 O48 180.0(2) . 2_656 ?
O55 Cd2 O48 83.3(2) 2_656 . ?
O55 Cd2 O48 96.7(2) 2_656 2_656 ?
O55 Cd2 O48 96.7(2) . . ?
O55 Cd2 O48 83.3(2) . 2_656 ?
O55 Cd2 O55 180.0(3) . 2_656 ?
O55 Cd2 O62 83.8(2) 2_656 . ?
O55 Cd2 O62 96.2(2) . . ?
O55 Cd2 O62 83.8(2) . 2_656 ?
O55 Cd2 O62 96.2(2) 2_656 2_656 ?
O62 Cd2 O48 83.8(2) . 2_656 ?
O62 Cd2 O48 96.2(2) . . ?
O62 Cd2 O48 83.8(2) 2_656 . ?
O62 Cd2 O48 96.2(2) 2_656 2_656 ?
O62 Cd2 O62 180.0 . 2_656 ?
O72 Cd3 O72 180.0 2_667 . ?
O73 Cd3 O72 96.3(3) . . ?
O73 Cd3 O72 83.7(3) 2_667 . ?
O73 Cd3 O72 96.3(3) 2_667 2_667 ?
O73 Cd3 O72 83.7(3) . 2_667 ?
O73 Cd3 O73 180.0(4) 2_667 . ?
O92 Cd3 O72 82.3(2) . 2_667 ?
O92 Cd3 O72 97.7(2) . . ?
O92 Cd3 O72 97.7(2) 2_667 2_667 ?
O92 Cd3 O72 82.3(2) 2_667 . ?
O92 Cd3 O73 83.0(2) 2_667 . ?
O92 Cd3 O73 97.0(2) 2_667 2_667 ?
O92 Cd3 O73 97.0(2) . . ?
O92 Cd3 O73 83.0(2) . 2_667 ?
O92 Cd3 O92 180.0 . 2_667 ?
O102 Cd4 O102 180.0(3) 2_557 . ?
O102 Cd4 O108 82.9(3) . 2_557 ?
O102 Cd4 O108 97.1(3) 2_557 2_557 ?
O102 Cd4 O108 97.1(3) . . ?
O102 Cd4 O108 82.9(3) 2_557 . ?
O102 Cd4 O123 96.5(2) 2_557 2_557 ?
O102 Cd4 O123 96.5(2) . . ?
O102 Cd4 O123 83.5(2) . 2_557 ?
O102 Cd4 O123 83.5(2) 2_557 . ?
O108 Cd4 O108 180.0(3) 2_557 . ?
O108 Cd4 O123 96.8(3) . . ?
O108 Cd4 O123 83.2(3) 2_557 . ?
O108 Cd4 O123 83.2(3) . 2_557 ?
O108 Cd4 O123 96.8(3) 2_557 2_557 ?
O123 Cd4 O123 180.0(2) 2_557 . ?
O18 Zn1 O23 117.9(3) . . ?
O18 Zn1 O33 97.2(4) . . ?
O33 Zn1 O23 104.4(3) . . ?
O59 Zn1 O18 109.3(4) 1_655 . ?
O59 Zn1 O23 118.2(4) 1_655 . ?
O59 Zn1 O33 106.8(4) 1_655 . ?
O9 Zn2 O31 107.7(4) 1_455 . ?
O9 Zn2 O37 120.2(4) 1_455 . ?
O9 Zn2 O38 109.2(4) 1_455 . ?
O31 Zn2 O37 101.6(3) . . ?
O38 Zn2 O31 98.6(3) . . ?
O38 Zn2 O37 116.5(3) . . ?
O68 Zn3 O79 120.6(3) . . ?
O68 Zn3 O97 102.0(4) . . ?
O79 Zn3 O97 114.5(3) . . ?
O120 Zn3 O68 103.5(4) . . ?
O120 Zn3 O79 109.8(4) . . ?
O120 Zn3 O97 104.9(4) . . ?
O83 Zn4 O111 96.4(4) . . ?
O87 Zn4 O83 107.4(3) 1_455 . ?
O87 Zn4 O111 105.7(3) 1_455 . ?
O110 Zn4 O83 115.9(3) . . ?
O110 Zn4 O87 107.5(3) . 1_455 ?
O110 Zn4 O111 122.6(3) . . ?
Mo1 O2 Cd1 133.0(3) . . ?
Mo2 O2 Mo1 82.7(3) . . ?
Mo2 O2 Cd1 132.7(4) . . ?
Mo1 O3 Mo2 83.8(3) . . ?
Mo2 O4 Mo3 114.2(3) . . ?
P3 O5 Mo2 133.3(4) . . ?
P2 O7 Mo1 134.2(5) . . ?
Mo6 O8 Mo1 114.1(3) . . ?
P2 O9 Zn2 146.9(6) . 1_655 ?
P2 O10 Mo6 137.2(4) . . ?
Mo5 O12 Mo6 82.5(3) . . ?
Mo5 O12 Cd1 133.4(3) . . ?
Mo6 O12 Cd1 133.0(3) . . ?
P2 O13 H13 109.5 . . ?
Mo1 O14 Mo6 100.4(3) . . ?
P1 O14 Mo1 125.9(4) . . ?
P1 O14 Mo6 126.9(4) . . ?
Mo3 O15 Mo4 82.4(3) . . ?
Mo3 O15 Cd1 133.4(4) . . ?
Mo4 O15 Cd1 133.0(4) . . ?
Mo2 O16 Mo3 101.0(3) . . ?
P1 O16 Mo2 127.0(4) . . ?
P1 O16 Mo3 125.9(4) . . ?
P3 O18 Zn1 138.3(5) . . ?
P3 O19 Mo3 132.6(5) . . ?
P3 O20 H20 109.5 . . ?
Mo3 O21 Mo4 84.4(3) . . ?
P1 O23 Zn1 124.4(4) . . ?
Mo5 O24 Mo4 100.9(3) . . ?
P1 O24 Mo4 125.5(4) . . ?
P1 O24 Mo5 126.8(4) . . ?
Mo4 O25 Mo5 113.0(3) . . ?
Mo5 O26 Mo6 84.3(3) . . ?
P6 O28 Mo5 135.8(4) . . ?
P6 O29 Mo4 138.8(5) . . ?
P6 O30 H30 109.5 . . ?
P6 O31 Zn2 130.8(5) . . ?
P4 O32 H32 109.5 . . ?
P4 O33 Zn1 128.2(5) . . ?
P4 O34 Mo9 136.5(5) . . ?
P8 O35 H35 109.5 . . ?
P4 O36 Mo7 137.8(5) . . ?
P5 O37 Zn2 124.4(4) . . ?
P7 O38 Zn2 135.9(5) . . ?
P7 O39 H39 109.5 . . ?
P7 O40 Mo8 133.4(5) . . ?
P7 O41 Mo12 132.8(4) . . ?
Mo7 O43 Mo8 84.2(3) . . ?
Mo12 O44 Mo8 101.8(3) . . ?
P5 O44 Mo8 125.9(4) . . ?
P5 O44 Mo12 126.4(4) . . ?
Mo12 O45 Mo11 83.7(3) . . ?
Mo12 O46 Mo8 114.9(3) . . ?
Mo11 O48 Mo12 82.8(3) . . ?
Mo11 O48 Cd2 132.9(3) . . ?
Mo12 O48 Cd2 132.7(3) . . ?
Mo9 O51 Mo7 100.3(3) . . ?
P5 O51 Mo7 125.5(4) . . ?
P5 O51 Mo9 127.1(4) . . ?
Mo11 O52 Mo10 101.1(3) . . ?
P5 O52 Mo10 126.4(4) . . ?
P5 O52 Mo11 126.1(4) . . ?
P8 O53 Mo11 134.5(5) . . ?
Mo9 O54 Mo7 113.6(3) . . ?
Mo9 O55 Mo10 82.9(3) . . ?
Mo9 O55 Cd2 133.9(4) . . ?
Mo10 O55 Cd2 132.5(3) . . ?
Mo10 O56 Mo11 114.1(3) . . ?
P8 O59 Zn1 151.6(6) . 1_455 ?
Mo9 O60 Mo10 84.3(3) . . ?
P8 O61 Mo10 137.4(5) . . ?
Mo7 O62 Mo8 82.4(3) . . ?
Mo7 O62 Cd2 133.0(4) . . ?
Mo8 O62 Cd2 133.9(3) . . ?
Mo18 O64 Mo13 114.7(3) . . ?
P11 O65 Mo13 133.6(4) . . ?
P11 O66 Mo18 134.5(5) . . ?
P11 O67 H67 109.5 . . ?
P11 O68 Zn3 140.8(5) . . ?
Mo17 O70 Mo18 84.4(3) . . ?
Mo13 O71 Mo18 102.0(3) . . ?
P9 O71 Mo13 126.8(4) . . ?
P9 O71 Mo18 125.5(4) . . ?
Mo17 O72 Cd3 131.6(3) . . ?
Mo18 O72 Mo17 82.8(3) . . ?
Mo18 O72 Cd3 133.2(3) . . ?
Mo13 O73 Cd3 133.2(3) . . ?
Mo14 O73 Mo13 82.5(3) . . ?
Mo14 O73 Cd3 132.6(3) . . ?
P10 O75 Mo14 134.3(4) . . ?
Mo14 O76 Mo15 100.2(3) . . ?
P9 O76 Mo14 126.1(4) . . ?
P9 O76 Mo15 126.2(4) . . ?
Mo17 O77 Mo16 102.1(3) . . ?
P9 O77 Mo16 128.0(4) . . ?
P9 O77 Mo17 125.7(4) . . ?
P9 O79 Zn3 129.7(5) . . ?
P12 O80 Mo17 137.0(5) . . ?
P12 O81 Mo16 137.5(5) . . ?
P12 O82 H82 109.5 . . ?
P12 O83 Zn4 135.2(5) . . ?
Mo15 O84 Mo16 84.8(3) . . ?
P10 O85 H85 109.5 . . ?
Mo16 O86 Mo17 113.6(3) . . ?
P10 O87 Zn4 131.7(5) . 1_655 ?
P10 O88 Mo15 137.7(4) . . ?
Mo15 O91 Mo14 113.6(3) . . ?
Mo15 O92 Mo16 83.1(3) . . ?
Mo15 O92 Cd3 132.6(3) . . ?
Mo16 O92 Cd3 132.5(4) . . ?
Mo24 O93 Mo19 112.1(3) . . ?
P14 O95 Mo19 135.1(4) . . ?
P14 O96 Mo24 137.6(4) . . ?
P14 O97 Zn3 145.0(6) . . ?
P14 O98 H98 109.5 . . ?
Mo19 O99 Mo20 84.3(3) . . ?
Mo19 O102 Mo20 82.3(3) . . ?
Mo19 O102 Cd4 134.2(4) . . ?
Mo20 O102 Cd4 132.4(3) . . ?
Mo19 O103 Mo24 101.9(3) . . ?
P13 O103 Mo19 127.7(4) . . ?
P13 O103 Mo24 125.4(4) . . ?
Mo24 O104 Mo23 84.1(3) . . ?
Mo21 O105 Mo20 100.3(3) . . ?
P13 O105 Mo20 126.9(4) . . ?
P13 O105 Mo21 125.6(4) . . ?
Mo20 O107 Mo21 114.3(3) . . ?
Mo21 O108 Mo22 82.6(3) . . ?
Mo21 O108 Cd4 133.5(3) . . ?
Mo22 O108 Cd4 132.4(4) . . ?
Mo23 O109 Mo22 101.9(3) . . ?
P13 O109 Mo22 127.3(4) . . ?
P13 O109 Mo23 125.5(4) . . ?
P13 O110 Zn4 127.3(4) . . ?
P15 O111 Zn4 135.5(5) . . ?
P15 O112 Mo23 135.4(5) . . ?
Mo22 O113 Mo21 84.1(3) . . ?
P15 O114 Mo22 132.1(4) . . ?
P15 O115 H115 109.5 . . ?
Mo22 O116 Mo23 113.8(3) . . ?
P16 O119 Mo21 135.3(5) . 1_655 ?
P16 O120 Zn3 137.4(6) . . ?
P16 O121 H121 109.5 . . ?
P16 O122 Mo20 135.8(5) . 1_655 ?
Mo23 O123 Cd4 133.0(3) . . ?
Mo24 O123 Mo23 82.5(3) . . ?
Mo24 O123 Cd4 131.8(3) . . ?
Mo14 O124 Mo13 84.5(3) . . ?
C2 C1 H1 119.1 . . ?
N1 C1 H1 119.1 . . ?
N1 C1 C2 121.7(18) . . ?
C1 C2 H2 119.5 . . ?
C1 C2 C3 121.1(17) . . ?
C3 C2 H2 119.5 . . ?
C2 C3 C4 116.6(14) . . ?
C2 C3 C6 123.2(15) . . ?
C4 C3 C6 120.2(14) . . ?
C3 C4 H4 120.1 . . ?
C5 C4 C3 119.9(15) . . ?
C5 C4 H4 120.1 . . ?
C4 C5 H5 119.1 . . ?
N1 C5 C4 121.8(17) . . ?
N1 C5 H5 119.1 . . ?
C3 C6 H6A 109.6 . . ?
C3 C6 H6B 109.6 . . ?
H6A C6 H6B 108.1 . . ?
C7 C6 C3 110.3(12) . . ?
C7 C6 H6A 109.6 . . ?
C7 C6 H6B 109.6 . . ?
C6 C7 H7A 109.0 . . ?
C6 C7 H7B 109.0 . . ?
C6 C7 C8 112.9(12) . . ?
H7A C7 H7B 107.8 . . ?
C8 C7 H7A 109.0 . . ?
C8 C7 H7B 109.0 . . ?
C7 C8 H8A 108.8 . . ?
C7 C8 H8B 108.8 . . ?
H8A C8 H8B 107.7 . . ?
C11 C8 C7 113.6(10) . . ?
C11 C8 H8A 108.8 . . ?
C11 C8 H8B 108.8 . . ?
C10 C9 H9 119.5 . . ?
N2 C9 H9 119.5 . . ?
N2 C9 C10 121.0(12) . . ?
C9 C10 H10 119.4 . . ?
C11 C10 C9 121.1(12) . . ?
C11 C10 H10 119.4 . . ?
C10 C11 C8 123.6(11) . . ?
C10 C11 C12 117.6(11) . . ?
C12 C11 C8 118.7(11) . . ?
C11 C12 H12 120.2 . . ?
C13 C12 C11 119.6(12) . . ?
C13 C12 H12 120.2 . . ?
C12 C13 H13A 120.6 . . ?
N2 C13 C12 118.7(12) . . ?
N2 C13 H13A 120.6 . . ?
C15 C14 H14 120.2 . . ?
N3 C14 H14 120.2 . . ?
N3 C14 C15 119.7(12) . . ?
C14 C15 H15 119.8 . . ?
C16 C15 C14 120.3(12) . . ?
C16 C15 H15 119.8 . . ?
C15 C16 C17 118.0(12) . . ?
C15 C16 C19 121.8(12) . . ?
C17 C16 C19 120.1(12) . . ?
C16 C17 H17 120.0 . . ?
C18 C17 C16 119.9(12) . . ?
C18 C17 H17 120.0 . . ?
C17 C18 H18 120.3 . . ?
C17 C18 N3 119.3(13) . . ?
N3 C18 H18 120.3 . . ?
C16 C19 H19A 108.8 . . ?
C16 C19 H19B 108.8 . . ?
C16 C19 C20 113.6(11) . . ?
H19A C19 H19B 107.7 . . ?
C20 C19 H19A 108.8 . . ?
C20 C19 H19B 108.8 . . ?
C19 C20 H20A 109.2 . . ?
C19 C20 H20B 109.2 . . ?
H20A C20 H20B 107.9 . . ?
C21 C20 C19 112.1(14) . . ?
C21 C20 H20A 109.2 . . ?
C21 C20 H20B 109.2 . . ?
C20 C21 H21A 109.5 . . ?
C20 C21 H21B 109.5 . . ?
C20 C21 C24 110.6(17) . . ?
H21A C21 H21B 108.1 . . ?
C24 C21 H21A 109.5 . . ?
C24 C21 H21B 109.5 . . ?
C23 C22 H22 119.2 . . ?
N4 C22 H22 119.2 . . ?
N4 C22 C23 122(2) . . ?
C22 C23 H23 119.7 . . ?
C24 C23 C22 121(2) . . ?
C24 C23 H23 119.7 . . ?
C23 C24 C21 124.0(19) . . ?
C23 C24 C25 114.7(18) . . ?
C25 C24 C21 121.0(16) . . ?
C24 C25 H25 120.0 . . ?
C26 C25 C24 120.0(18) . . ?
C26 C25 H25 120.0 . . ?
C25 C26 H26 120.2 . . ?
N4 C26 C25 120(2) . . ?
N4 C26 H26 120.2 . . ?
C28 C27 H27 120.8 . . ?
C28 C27 N5 118.3(15) . . ?
N5 C27 H27 120.8 . . ?
C27 C28 H28 120.3 . . ?
C27 C28 C29 119.3(15) . . ?
C29 C28 H28 120.3 . . ?
C28 C29 C32 117.7(12) . . ?
C30 C29 C28 116.0(13) . . ?
C30 C29 C32 126.1(13) . . ?
C29 C30 H30A 119.0 . . ?
C29 C30 C31 122.0(16) . . ?
C31 C30 H30A 119.0 . . ?
C30 C31 H31 118.6 . . ?
N5 C31 C30 122.9(18) . . ?
N5 C31 H31 118.6 . . ?
C29 C32 H32A 109.0 . . ?
C29 C32 H32B 109.0 . . ?
C29 C32 C33 113.0(11) . . ?
H32A C32 H32B 107.8 . . ?
C33 C32 H32A 109.0 . . ?
C33 C32 H32B 109.0 . . ?
C32 C33 H33A 109.2 . . ?
C32 C33 H33B 109.2 . . ?
H33A C33 H33B 107.9 . . ?
C34 C33 C32 112.0(12) . . ?
C34 C33 H33A 109.2 . . ?
C34 C33 H33B 109.2 . . ?
C33 C34 H34A 109.8 . . ?
C33 C34 H34B 109.8 . . ?
C33 C34 C37 109.2(12) . . ?
H34A C34 H34B 108.3 . . ?
C37 C34 H34A 109.8 . . ?
C37 C34 H34B 109.8 . . ?
C36 C35 H35A 119.4 . . ?
N6 C35 H35A 119.4 . . ?
N6 C35 C36 121.2(16) . . ?
C35 C36 H36 120.3 . . ?
C35 C36 C37 119.5(14) . . ?
C37 C36 H36 120.3 . . ?
C36 C37 C34 119.3(13) . . ?
C38 C37 C34 124.2(14) . . ?
C38 C37 C36 116.5(14) . . ?
C37 C38 H38 118.7 . . ?
C39 C38 C37 122.6(17) . . ?
C39 C38 H38 118.7 . . ?
C38 C39 H39A 120.0 . . ?
N6 C39 C38 120.1(16) . . ?
N6 C39 H39A 120.0 . . ?
C41 C40 H40 119.3 . . ?
N7 C40 H40 119.3 . . ?
N7 C40 C41 121.3(13) . . ?
C40 C41 H41 120.1 . . ?
C42 C41 C40 119.8(13) . . ?
C42 C41 H41 120.1 . . ?
C41 C42 C43 118.7(13) . . ?
C41 C42 C45 121.9(13) . . ?
C43 C42 C45 119.4(12) . . ?
C42 C43 H43 120.5 . . ?
C44 C43 C42 118.9(14) . . ?
C44 C43 H43 120.5 . . ?
C43 C44 H44 120.0 . . ?
N7 C44 C43 119.9(14) . . ?
N7 C44 H44 120.0 . . ?
C42 C45 H45A 108.7 . . ?
C42 C45 H45B 108.7 . . ?
C42 C45 C46 114.2(11) . . ?
H45A C45 H45B 107.6 . . ?
C46 C45 H45A 108.7 . . ?
C46 C45 H45B 108.7 . . ?
C45 C46 H46A 109.4 . . ?
C45 C46 H46B 109.4 . . ?
H46A C46 H46B 108.0 . . ?
C47 C46 C45 111.0(13) . . ?
C47 C46 H46A 109.4 . . ?
C47 C46 H46B 109.4 . . ?
C46 C47 H47A 108.0 . . ?
C46 C47 H47B 108.0 . . ?
C46 C47 C50 117.3(15) . . ?
H47A C47 H47B 107.2 . . ?
C50 C47 H47A 108.0 . . ?
C50 C47 H47B 108.0 . . ?
C49 C48 H48 121.3 . . ?
N8 C48 H48 121.3 . . ?
N8 C48 C49 117.4(19) . . ?
C48 C49 H49 120.0 . . ?
C50 C49 C48 120(2) . . ?
C50 C49 H49 120.0 . . ?
C49 C50 C47 121.9(19) . . ?
C49 C50 C51 115.4(17) . . ?
C51 C50 C47 122.5(16) . . ?
C50 C51 H51 118.2 . . ?
C52 C51 C50 123.5(19) . . ?
C52 C51 H51 118.2 . . ?
C51 C52 H52 121.2 . . ?
N8 C52 C51 118(2) . . ?
N8 C52 H52 121.2 . . ?
C54 C53 H53 119.3 . . ?
N9 C53 H53 119.3 . . ?
N9 C53 C54 121.4(16) . . ?
C53 C54 H54 121.3 . . ?
C53 C54 C55 117.4(16) . . ?
C55 C54 H54 121.3 . . ?
C54 C55 C58 121.4(14) . . ?
C56 C55 C54 116.8(14) . . ?
C56 C55 C58 121.7(14) . . ?
C55 C56 H56 118.4 . . ?
C55 C56 C57 123.2(16) . . ?
C57 C56 H56 118.4 . . ?
C56 C57 H57 121.1 . . ?
N9 C57 C56 117.8(15) . . ?
N9 C57 H57 121.1 . . ?
C55 C58 H58A 108.3 . . ?
C55 C58 H58B 108.3 . . ?
C55 C58 C59 115.9(13) . . ?
H58A C58 H58B 107.4 . . ?
C59 C58 H58A 108.3 . . ?
C59 C58 H58B 108.3 . . ?
C58 C59 H59A 109.2 . . ?
C58 C59 H59B 109.2 . . ?
H59A C59 H59B 107.9 . . ?
C60 C59 C58 112.2(12) . . ?
C60 C59 H59A 109.2 . . ?
C60 C59 H59B 109.2 . . ?
C59 C60 H60A 108.1 . . ?
C59 C60 H60B 108.1 . . ?
H60A C60 H60B 107.3 . . ?
C63 C60 C59 116.7(13) . . ?
C63 C60 H60A 108.1 . . ?
C63 C60 H60B 108.1 . . ?
C62 C61 H61 119.8 . . ?
N10 C61 H61 119.8 . . ?
N10 C61 C62 120.4(14) . . ?
C61 C62 H62 120.3 . . ?
C63 C62 C61 119.3(15) . . ?
C63 C62 H62 120.3 . . ?
C62 C63 C60 123.0(14) . . ?
C62 C63 C64 117.6(14) . . ?
C64 C63 C60 119.2(13) . . ?
C63 C64 H64 119.2 . . ?
C65 C64 C63 121.6(14) . . ?
C65 C64 H64 119.2 . . ?
C64 C65 H65 120.3 . . ?
C64 C65 N10 119.4(15) . . ?
N10 C65 H65 120.3 . . ?
C67 C66 H66 119.6 . . ?
N11 C66 H66 119.6 . . ?
N11 C66 C67 120.7(17) . . ?
C66 C67 H67A 119.6 . . ?
C66 C67 C68 120.9(15) . . ?
C68 C67 H67A 119.6 . . ?
C67 C68 C69 118.1(14) . . ?
C67 C68 C71 118.8(15) . . ?
C69 C68 C71 123.1(16) . . ?
C68 C69 H69 120.3 . . ?
C70 C69 C68 119.4(17) . . ?
C70 C69 H69 120.3 . . ?
C69 C70 H70 120.2 . . ?
N11 C70 C69 119.7(15) . . ?
N11 C70 H70 120.2 . . ?
C68 C71 H71A 108.4 . . ?
C68 C71 H71B 108.4 . . ?
C68 C71 C72 115.3(17) . . ?
H71A C71 H71B 107.5 . . ?
C72 C71 H71A 108.5 . . ?
C72 C71 H71B 108.4 . . ?
C71 C72 H72A 110.0 . . ?
C71 C72 H72B 110.0 . . ?
H72A C72 H72B 108.4 . . ?
C73 C72 C71 108(2) . . ?
C73 C72 H72A 110.0 . . ?
C73 C72 H72B 110.0 . . ?
C72 C73 H73A 113.4 . . ?
C72 C73 H73B 113.5 . . ?
C72 C73 C74 91(2) . . ?
H73A C73 H73B 110.8 . . ?
C74 C73 H73A 113.5 . . ?
C74 C73 H73B 113.5 . . ?
C75 C74 C73 111.4(16) . . ?
C75 C74 C78 120.0 . . ?
C78 C74 C73 125.5(16) . . ?
C74 C75 H75 120.0 . . ?
C74 C75 C76 120.0 . . ?
C76 C75 H75 120.0 . . ?
C75 C76 H76 120.0 . . ?
N12 C76 C75 120.0 . . ?
N12 C76 H76 120.0 . . ?
C76 N12 H12A 120.0 . . ?
C77 N12 C76 120.0 . . ?
C77 N12 H12A 120.0 . . ?
N12 C77 H77 120.0 . . ?
N12 C77 C78 120.0 . . ?
C78 C77 H77 120.0 . . ?
C74 C78 H78 120.0 . . ?
C77 C78 C74 120.0 . . ?
C77 C78 H78 120.0 . . ?
C1 N1 H1A 120.6 . . ?
C5 N1 C1 118.7(15) . . ?
C5 N1 H1A 120.6 . . ?
C9 N2 C13 121.8(11) . . ?
C9 N2 H2A 119.1 . . ?
C13 N2 H2A 119.1 . . ?
C14 N3 C18 122.7(12) . . ?
C14 N3 H3 118.7 . . ?
C18 N3 H3 118.7 . . ?
C22 N4 C26 122.3(17) . . ?
C22 N4 H4A 118.9 . . ?
C26 N4 H4A 118.9 . . ?
C27 N5 H5A 119.3 . . ?
C31 N5 C27 121.3(15) . . ?
C31 N5 H5A 119.3 . . ?
C35 N6 C39 120.1(15) . . ?
C35 N6 H6 119.9 . . ?
C39 N6 H6 119.9 . . ?
C40 N7 C44 121.4(12) . . ?
C40 N7 H7 119.3 . . ?
C44 N7 H7 119.3 . . ?
C48 N8 H8 117.1 . . ?
C52 N8 C48 126(2) . . ?
C52 N8 H8 117.1 . . ?
C53 N9 C57 123.0(14) . . ?
C53 N9 H9A 118.5 . . ?
C57 N9 H9A 118.5 . . ?
C61 N10 C65 121.5(13) . . ?
C61 N10 H10A 119.2 . . ?
C65 N10 H10A 119.2 . . ?
C66 N11 C70 121.2(14) . . ?
C66 N11 H11 119.4 . . ?
C70 N11 H11 119.4 . . ?

loop_
_geom_bond_atom_site_label_1
_geom_bond_atom_site_label_2
_geom_bond_distance
_geom_bond_site_symmetry_2
_geom_bond_publ_flag
Mo1 Mo2 2.6144(15) . ?
Mo1 O1 1.689(8) . ?
Mo1 O2 1.981(7) . ?
Mo1 O3 1.952(8) . ?
Mo1 O7 2.099(8) . ?
Mo1 O8 2.124(7) . ?
Mo1 O14 2.299(7) . ?
Mo2 O2 1.974(7) . ?
Mo2 O3 1.963(7) . ?
Mo2 O4 2.125(7) . ?
Mo2 O5 2.082(7) . ?
Mo2 O6 1.681(8) . ?
Mo2 O16 2.321(7) . ?
Mo3 Mo4 2.6053(14) . ?
Mo3 O4 2.144(7) . ?
Mo3 O15 1.976(7) . ?
Mo3 O16 2.325(7) . ?
Mo3 O17 1.685(8) . ?
Mo3 O19 2.082(8) . ?
Mo3 O21 1.936(7) . ?
Mo4 O15 1.978(7) . ?
Mo4 O21 1.941(8) . ?
Mo4 O22 1.694(8) . ?
Mo4 O24 2.335(7) . ?
Mo4 O25 2.143(7) . ?
Mo4 O29 2.053(8) . ?
Mo5 Mo6 2.6117(14) . ?
Mo5 O12 1.972(7) . ?
Mo5 O24 2.316(7) . ?
Mo5 O25 2.158(7) . ?
Mo5 O26 1.936(7) . ?
Mo5 O27 1.699(7) . ?
Mo5 O28 2.086(7) . ?
Mo6 O8 2.109(7) . ?
Mo6 O10 2.070(7) . ?
Mo6 O11 1.682(7) . ?
Mo6 O12 1.989(7) . ?
Mo6 O14 2.326(7) . ?
Mo6 O26 1.955(7) . ?
Mo7 Mo8 2.6068(14) . ?
Mo7 O36 2.069(8) . ?
Mo7 O43 1.939(8) . ?
Mo7 O50 1.702(8) . ?
Mo7 O51 2.337(7) . ?
Mo7 O54 2.142(7) . ?
Mo7 O62 1.976(7) . ?
Mo8 O40 2.085(7) . ?
Mo8 O42 1.676(8) . ?
Mo8 O43 1.947(7) . ?
Mo8 O44 2.333(7) . ?
Mo8 O46 2.143(7) . ?
Mo8 O62 1.981(7) . ?
Mo9 Mo10 2.6173(14) . ?
Mo9 O34 2.076(7) . ?
Mo9 O51 2.329(7) . ?
Mo9 O54 2.140(7) . ?
Mo9 O55 1.973(7) . ?
Mo9 O58 1.694(7) . ?
Mo9 O60 1.946(7) . ?
Mo10 O52 2.315(7) . ?
Mo10 O55 1.982(7) . ?
Mo10 O56 2.118(7) . ?
Mo10 O57 1.691(8) . ?
Mo10 O60 1.954(7) . ?
Mo10 O61 2.062(7) . ?
Mo11 Mo12 2.6131(14) . ?
Mo11 O45 1.959(8) . ?
Mo11 O48 1.975(7) . ?
Mo11 O49 1.697(8) . ?
Mo11 O52 2.297(7) . ?
Mo11 O53 2.100(8) . ?
Mo11 O56 2.125(7) . ?
Mo12 O41 2.089(7) . ?
Mo12 O44 2.301(7) . ?
Mo12 O45 1.957(7) . ?
Mo12 O46 2.125(7) . ?
Mo12 O47 1.689(7) . ?
Mo12 O48 1.976(7) . ?
Mo13 Mo14 2.6118(14) . ?
Mo13 O63 1.702(7) . ?
Mo13 O64 2.135(7) . ?
Mo13 O65 2.096(7) . ?
Mo13 O71 2.286(7) . ?
Mo13 O73 1.983(7) . ?
Mo13 O124 1.943(7) . ?
Mo14 O73 1.977(7) . ?
Mo14 O74 1.705(8) . ?
Mo14 O75 2.095(8) . ?
Mo14 O76 2.284(7) . ?
Mo14 O91 2.136(7) . ?
Mo14 O124 1.942(8) . ?
Mo15 Mo16 2.6268(14) . ?
Mo15 O76 2.340(7) . ?
Mo15 O84 1.947(7) . ?
Mo15 O88 2.084(7) . ?
Mo15 O90 1.685(8) . ?
Mo15 O91 2.104(7) . ?
Mo15 O92 1.978(7) . ?
Mo16 O77 2.311(7) . ?
Mo16 O81 2.066(7) . ?
Mo16 O84 1.948(7) . ?
Mo16 O86 2.130(7) . ?
Mo16 O89 1.692(8) . ?
Mo16 O92 1.982(7) . ?
Mo17 Mo18 2.6154(14) . ?
Mo17 O70 1.943(8) . ?
Mo17 O72 1.979(7) . ?
Mo17 O77 2.283(7) . ?
Mo17 O78 1.698(8) . ?
Mo17 O80 2.079(8) . ?
Mo17 O86 2.139(7) . ?
Mo18 O64 2.125(7) . ?
Mo18 O66 2.062(7) . ?
Mo18 O69 1.672(8) . ?
Mo18 O70 1.952(7) . ?
Mo18 O71 2.330(7) . ?
Mo18 O72 1.975(7) . ?
Mo19 Mo20 2.6063(14) . ?
Mo19 O93 2.165(7) . ?
Mo19 O94 1.700(7) . ?
Mo19 O95 2.079(7) . ?
Mo19 O99 1.933(7) . ?
Mo19 O102 1.979(7) . ?
Mo19 O103 2.291(7) . ?
Mo20 O99 1.951(7) . ?
Mo20 O101 1.680(8) . ?
Mo20 O102 1.982(7) . ?
Mo20 O105 2.339(7) . ?
Mo20 O107 2.118(7) . ?
Mo20 O122 2.041(7) 1_455 ?
Mo21 Mo22 2.6121(14) . ?
Mo21 O105 2.312(7) . ?
Mo21 O107 2.130(8) . ?
Mo21 O108 1.974(7) . ?
Mo21 O113 1.955(8) . ?
Mo21 O117 1.692(7) . ?
Mo21 O119 2.090(8) 1_455 ?
Mo22 O108 1.984(7) . ?
Mo22 O109 2.322(7) . ?
Mo22 O113 1.946(7) . ?
Mo22 O114 2.090(8) . ?
Mo22 O116 2.127(7) . ?
Mo22 O118 1.683(7) . ?
Mo23 Mo24 2.6125(14) . ?
Mo23 O104 1.952(7) . ?
Mo23 O106 1.681(8) . ?
Mo23 O109 2.281(7) . ?
Mo23 O112 2.082(8) . ?
Mo23 O116 2.140(7) . ?
Mo23 O123 1.984(7) . ?
Mo24 O93 2.126(7) . ?
Mo24 O96 2.090(7) . ?
Mo24 O100 1.693(8) . ?
Mo24 O103 2.296(7) . ?
Mo24 O104 1.950(8) . ?
Mo24 O123 1.976(7) . ?
P1 O14 1.554(7) . ?
P1 O16 1.549(7) . ?
P1 O23 1.542(7) . ?
P1 O24 1.553(7) . ?
P2 O7 1.551(8) . ?
P2 O9 1.512(8) . ?
P2 O10 1.523(7) . ?
P2 O13 1.585(8) . ?
P3 O5 1.561(8) . ?
P3 O18 1.519(8) . ?
P3 O19 1.528(8) . ?
P3 O20 1.591(8) . ?
P4 O32 1.577(9) . ?
P4 O33 1.511(8) . ?
P4 O34 1.543(8) . ?
P4 O36 1.520(8) . ?
P5 O37 1.543(7) . ?
P5 O44 1.553(7) . ?
P5 O51 1.551(7) . ?
P5 O52 1.564(7) . ?
P6 O28 1.540(8) . ?
P6 O29 1.531(8) . ?
P6 O30 1.588(8) . ?
P6 O31 1.502(8) . ?
P7 O38 1.521(8) . ?
P7 O39 1.584(8) . ?
P7 O40 1.519(8) . ?
P7 O41 1.555(8) . ?
P8 O35 1.585(8) . ?
P8 O53 1.543(8) . ?
P8 O59 1.515(8) . ?
P8 O61 1.530(7) . ?
P9 O71 1.561(7) . ?
P9 O76 1.564(7) . ?
P9 O77 1.559(7) . ?
P9 O79 1.521(8) . ?
P10 O75 1.548(8) . ?
P10 O85 1.569(8) . ?
P10 O87 1.510(8) . ?
P10 O88 1.536(8) . ?
P11 O65 1.550(8) . ?
P11 O66 1.532(8) . ?
P11 O67 1.586(8) . ?
P11 O68 1.513(8) . ?
P12 O80 1.537(8) . ?
P12 O81 1.534(8) . ?
P12 O82 1.572(8) . ?
P12 O83 1.497(8) . ?
P13 O103 1.565(7) . ?
P13 O105 1.552(7) . ?
P13 O109 1.562(7) . ?
P13 O110 1.535(7) . ?
P14 O95 1.540(8) . ?
P14 O96 1.532(8) . ?
P14 O97 1.505(8) . ?
P14 O98 1.576(9) . ?
P15 O111 1.513(8) . ?
P15 O112 1.517(8) . ?
P15 O114 1.551(8) . ?
P15 O115 1.589(8) . ?
P16 O119 1.554(8) . ?
P16 O120 1.520(9) . ?
P16 O121 1.571(9) . ?
P16 O122 1.530(8) . ?
Cd1 O2 2.288(7) . ?
Cd1 O2 2.288(7) 2_766 ?
Cd1 O12 2.283(7) . ?
Cd1 O12 2.283(7) 2_766 ?
Cd1 O15 2.283(7) 2_766 ?
Cd1 O15 2.283(7) . ?
Cd2 O48 2.298(7) . ?
Cd2 O48 2.298(7) 2_656 ?
Cd2 O55 2.267(7) 2_656 ?
Cd2 O55 2.267(7) . ?
Cd2 O62 2.295(7) . ?
Cd2 O62 2.295(7) 2_656 ?
Cd3 O72 2.313(7) . ?
Cd3 O72 2.313(7) 2_667 ?
Cd3 O73 2.285(7) . ?
Cd3 O73 2.285(7) 2_667 ?
Cd3 O92 2.261(7) 2_667 ?
Cd3 O92 2.261(7) . ?
Cd4 O102 2.259(7) 2_557 ?
Cd4 O102 2.259(7) . ?
Cd4 O108 2.272(7) . ?
Cd4 O108 2.272(7) 2_557 ?
Cd4 O123 2.311(7) . ?
Cd4 O123 2.311(7) 2_557 ?
Zn1 O18 1.950(7) . ?
Zn1 O23 1.994(7) . ?
Zn1 O33 1.969(7) . ?
Zn1 O59 1.898(8) 1_655 ?
Zn2 O9 1.919(8) 1_455 ?
Zn2 O31 1.960(7) . ?
Zn2 O37 2.005(7) . ?
Zn2 O38 1.956(7) . ?
Zn3 O68 1.939(7) . ?
Zn3 O79 1.950(8) . ?
Zn3 O97 1.951(8) . ?
Zn3 O120 1.933(8) . ?
Zn4 O83 1.963(7) . ?
Zn4 O87 1.957(8) 1_455 ?
Zn4 O110 1.948(7) . ?
Zn4 O111 1.965(7) . ?
O13 H13 0.8200 . ?
O20 H20 0.8200 . ?
O30 H30 0.8200 . ?
O32 H32 0.8200 . ?
O35 H35 0.8200 . ?
O39 H39 0.8200 . ?
O67 H67 0.8200 . ?
O82 H82 0.8200 . ?
O85 H85 0.8200 . ?
O98 H98 0.8200 . ?
O115 H115 0.8200 . ?
O121 H121 0.8200 . ?
C1 H1 0.9300 . ?
C1 C2 1.34(3) . ?
C1 N1 1.34(3) . ?
C2 H2 0.9300 . ?
C2 C3 1.37(2) . ?
C3 C4 1.38(2) . ?
C3 C6 1.53(2) . ?
C4 H4 0.9300 . ?
C4 C5 1.36(2) . ?
C5 H5 0.9300 . ?
C5 N1 1.32(2) . ?
C6 H6A 0.9700 . ?
C6 H6B 0.9700 . ?
C6 C7 1.499(18) . ?
C7 H7A 0.9700 . ?
C7 H7B 0.9700 . ?
C7 C8 1.547(17) . ?
C8 H8A 0.9700 . ?
C8 H8B 0.9700 . ?
C8 C11 1.512(16) . ?
C9 H9 0.9300 . ?
C9 C10 1.378(17) . ?
C9 N2 1.300(16) . ?
C10 H10 0.9300 . ?
C10 C11 1.358(17) . ?
C11 C12 1.423(17) . ?
C12 H12 0.9300 . ?
C12 C13 1.382(18) . ?
C13 H13A 0.9300 . ?
C13 N2 1.379(16) . ?
C14 H14 0.9300 . ?
C14 C15 1.401(18) . ?
C14 N3 1.312(17) . ?
C15 H15 0.9300 . ?
C15 C16 1.343(17) . ?
C16 C17 1.435(19) . ?
C16 C19 1.501(18) . ?
C17 H17 0.9300 . ?
C17 C18 1.348(19) . ?
C18 H18 0.9300 . ?
C18 N3 1.356(17) . ?
C19 H19A 0.9700 . ?
C19 H19B 0.9700 . ?
C19 C20 1.555(19) . ?
C20 H20A 0.9700 . ?
C20 H20B 0.9700 . ?
C20 C21 1.49(2) . ?
C21 H21A 0.9700 . ?
C21 H21B 0.9700 . ?
C21 C24 1.53(2) . ?
C22 H22 0.9300 . ?
C22 C23 1.35(3) . ?
C22 N4 1.27(3) . ?
C23 H23 0.9300 . ?
C23 C24 1.35(3) . ?
C24 C25 1.43(3) . ?
C25 H25 0.9300 . ?
C25 C26 1.34(2) . ?
C26 H26 0.9300 . ?
C26 N4 1.32(3) . ?
C27 H27 0.9300 . ?
C27 C28 1.39(2) . ?
C27 N5 1.42(2) . ?
C28 H28 0.9300 . ?
C28 C29 1.43(2) . ?
C29 C30 1.34(2) . ?
C29 C32 1.506(17) . ?
C30 H30A 0.9300 . ?
C30 C31 1.40(2) . ?
C31 H31 0.9300 . ?
C31 N5 1.20(2) . ?
C32 H32A 0.9700 . ?
C32 H32B 0.9700 . ?
C32 C33 1.554(19) . ?
C33 H33A 0.9700 . ?
C33 H33B 0.9700 . ?
C33 C34 1.507(18) . ?
C34 H34A 0.9700 . ?
C34 H34B 0.9700 . ?
C34 C37 1.54(2) . ?
C35 H35A 0.9300 . ?
C35 C36 1.38(2) . ?
C35 N6 1.32(2) . ?
C36 H36 0.9300 . ?
C36 C37 1.39(2) . ?
C37 C38 1.36(2) . ?
C38 H38 0.9300 . ?
C38 C39 1.34(2) . ?
C39 H39A 0.9300 . ?
C39 N6 1.34(2) . ?
C40 H40 0.9300 . ?
C40 C41 1.386(18) . ?
C40 N7 1.299(18) . ?
C41 H41 0.9300 . ?
C41 C42 1.343(18) . ?
C42 C43 1.406(19) . ?
C42 C45 1.522(18) . ?
C43 H43 0.9300 . ?
C43 C44 1.38(2) . ?
C44 H44 0.9300 . ?
C44 N7 1.342(19) . ?
C45 H45A 0.9700 . ?
C45 H45B 0.9700 . ?
C45 C46 1.536(18) . ?
C46 H46A 0.9700 . ?
C46 H46B 0.9700 . ?
C46 C47 1.49(2) . ?
C47 H47A 0.9700 . ?
C47 H47B 0.9700 . ?
C47 C50 1.50(2) . ?
C48 H48 0.9300 . ?
C48 C49 1.46(3) . ?
C48 N8 1.32(3) . ?
C49 H49 0.9300 . ?
C49 C50 1.35(2) . ?
C50 C51 1.40(3) . ?
C51 H51 0.9300 . ?
C51 C52 1.39(2) . ?
C52 H52 0.9300 . ?
C52 N8 1.26(3) . ?
C53 H53 0.9300 . ?
C53 C54 1.39(2) . ?
C53 N9 1.30(2) . ?
C54 H54 0.9300 . ?
C54 C55 1.42(2) . ?
C55 C56 1.36(2) . ?
C55 C58 1.527(19) . ?
C56 H56 0.9300 . ?
C56 C57 1.36(2) . ?
C57 H57 0.9300 . ?
C57 N9 1.333(19) . ?
C58 H58A 0.9700 . ?
C58 H58B 0.9700 . ?
C58 C59 1.54(2) . ?
C59 H59A 0.9700 . ?
C59 H59B 0.9700 . ?
C59 C60 1.53(2) . ?
C60 H60A 0.9700 . ?
C60 H60B 0.9700 . ?
C60 C63 1.52(2) . ?
C61 H61 0.9300 . ?
C61 C62 1.39(2) . ?
C61 N10 1.34(2) . ?
C62 H62 0.9300 . ?
C62 C63 1.39(2) . ?
C63 C64 1.41(2) . ?
C64 H64 0.9300 . ?
C64 C65 1.35(2) . ?
C65 H65 0.9300 . ?
C65 N10 1.358(19) . ?
C66 H66 0.9300 . ?
C66 C67 1.35(2) . ?
C66 N11 1.33(2) . ?
C67 H67A 0.9300 . ?
C67 C68 1.38(2) . ?
C68 C69 1.39(2) . ?
C68 C71 1.52(2) . ?
C69 H69 0.9300 . ?
C69 C70 1.39(2) . ?
C70 H70 0.9300 . ?
C70 N11 1.35(2) . ?
C71 H71A 0.9700 . ?
C71 H71B 0.9700 . ?
C71 C72 1.60(3) . ?
C72 H72A 0.9700 . ?
C72 H72B 0.9700 . ?
C72 C73 1.40(4) . ?
C73 H73A 0.9700 . ?
C73 H73B 0.9700 . ?
C73 C74 1.630(18) . ?
C74 C75 1.3900 . ?
C74 C78 1.3900 . ?
C75 H75 0.9300 . ?
C75 C76 1.3900 . ?
C76 H76 0.9300 . ?
C76 N12 1.3900 . ?
N12 H12A 0.8600 . ?
N12 C77 1.3900 . ?
C77 H77 0.9300 . ?
C77 C78 1.3900 . ?
C78 H78 0.9300 . ?
N1 H1A 0.8600 . ?
N2 H2A 0.8600 . ?
N3 H3 0.8600 . ?
N4 H4A 0.8600 . ?
N5 H5A 0.8600 . ?
N6 H6 0.8600 . ?
N7 H7 0.8600 . ?
N8 H8 0.8600 . ?
N9 H9A 0.8600 . ?
N10 H10A 0.8600 . ?
N11 H11 0.8600 . ?
